data_7720006
loop_
_publ_author_name
'Blom, Burgert'
'Prince, Sharon'
'Roufosse, Basile'
'Brice, Thomas'
'Papaldo, Marco'
'Macharia, Lucy'
'Serala, Karabo'
'Mlaza, Vuyo'
'Medupe, Thato'
'Marschner, Christoph'
'Cleij, Thomas'

_publ_section_title
;
 Mono- and Bimetallic Homo- and Heterodinuclear Pd and Pt Complexes
 Bridged by Diphosphines: Synthesis, Characterisation and Cytotoxicity
;
_journal_name_full 'Dalton Transactions'
_journal_paper_doi 10.1039/D5DT02044A
_journal_year 2026
_chemical_formula_moiety 'C40 H38 Cl P3 Pd, C0.5 H1.989 Cl1.52, C0.783 F2.356 O2.387 S0.781, C0.187 F0.549 O0.663 S0.193'
_chemical_formula_sum 'C41.8 H39.6 Cl2.53 F3.06 O2.86 P3 Pd S0.95'
_chemical_formula_weight 965.20
_space_group_crystal_system monoclinic
_space_group_IT_number 14
_space_group_name_Hall '-P 2ybc'
_space_group_name_H-M_alt 'P 1 21/c 1'
_atom_sites_solution_hydrogens geom
_atom_sites_solution_primary dual
_audit_creation_date 2024-09-24
_audit_creation_method
;
Olex2 1.5-ac6-020
(compiled 2024.02.14 svn.r2f8d729c for Rigaku Oxford Diffraction, GUI svn.r6966)
;
_audit_update_record
;
2025-07-07 deposited with the CCDC.	2025-12-05 downloaded from the CCDC.
;
_cell_angle_alpha 90
_cell_angle_beta 105.1110(10)
_cell_angle_gamma 90
_cell_formula_units_Z 4
_cell_length_a 14.08760(10)
_cell_length_b 15.34030(10)
_cell_length_c 19.8791(2)
_cell_measurement_reflns_used 40316
_cell_measurement_temperature 100.00(10)
_cell_measurement_theta_max 77.3100
_cell_measurement_theta_min 3.6760
_cell_volume 4147.49(6)
_computing_cell_refinement 'CrysAlisPro 1.171.43.136a (Rigaku OD, 2024)'
_computing_data_collection 'CrysAlisPro system (CCD 43.106a 64-bit (release 01-02-2024))'
_computing_data_reduction 'CrysAlisPro 1.171.43.136a (Rigaku OD, 2024)'
_computing_molecular_graphics 'Olex2 1.5-ac6-020 (Dolomanov et al., 2009)'
_computing_publication_material 'Olex2 1.5-ac6-020 (Dolomanov et al., 2009)'
_computing_structure_refinement 'SHELXL 2019/3 (Sheldrick, 2015)'
_computing_structure_solution 'XT  (Sheldrick, 2015)'
_diffrn_ambient_environment N~2~
_diffrn_ambient_temperature 100.00(10)
_diffrn_detector 'Hybrid Pixel Array Detector'
_diffrn_detector_area_resol_mean 10.0000
_diffrn_detector_type 'HyPix-Arc 100'
_diffrn_measured_fraction_theta_full 0.999
_diffrn_measured_fraction_theta_max 0.992
_diffrn_measurement_details
;
List of Runs (angles in degrees, time in seconds):

  # Type    Start    End  Width  t~exp~   \w     \q     \k     \f   Frames
#--------------------------------------------------------------------------
  1  \w     95.00 170.00   0.50    1.00    --  101.05 125.00-180.00  150
  2  \w     95.00 170.00   0.50    1.00    --  101.05 125.00  30.00  150
  3  \w     35.00 105.00   0.50    1.00    --  101.05 -77.00 150.00  140
  4  \w     35.00 105.00   0.50    1.00    --  101.05 -77.00 120.00  140
  5  \w     28.00  66.00   0.50    1.00    --  101.05 -57.00 150.00   76
  6  \w     28.00  66.00   0.50    1.00    --  101.05 -57.00  60.00   76
  7  \w     28.00  66.00   0.50    1.00    --  101.05 -57.00   0.00   76
  8  \w     28.00  66.00   0.50    1.00    --  101.05 -57.00 -30.00   76
  9  \w    -21.00  26.00   0.50    0.20    --   53.17 -19.00 -90.00   94
 10  \w     28.00  66.00   0.50    1.00    --  101.05 -57.00-150.00   76
 11  \w     35.00 105.00   0.50    1.00    --  101.05 -77.00-150.00  140
 12  \w     28.00  66.00   0.50    1.00    --  101.05 -57.00 -90.00   76
 13  \w     89.00 177.00   0.50    1.00    --  101.05  38.00  60.00  176
 14  \w    100.00 167.00   0.50    1.00    --  101.05  77.00  90.00  134
 15  \w    100.00 167.00   0.50    1.00    --  101.05  77.00  90.00  134
 16  \w    100.00 167.00   0.50    1.00    --  101.05  77.00  60.00  134
 17  \w     87.00 174.00   0.50    1.00    --  101.05  57.00   0.00  174
 18  \w    100.00 167.00   0.50    1.00    --  101.05  77.00 -60.00  134
 19  \w    100.00 167.00   0.50    1.00    --  101.05  77.00 -90.00  134
 20  \w    100.00 167.00   0.50    1.00    --  101.05  77.00-120.00  134
 21  \w     89.00 177.00   0.50    1.00    --  101.05  38.00-180.00  176
 22  \w     42.00 129.00   0.50    0.20    --   53.17  38.00-150.00  174
 23  \w     42.00 129.00   0.50    0.20    --   53.17  38.00 -60.00  174
 24  \w    -26.00  20.00   0.50    0.20    --  -54.67  19.00-180.00   92
 25  \w    -43.00  -1.00   0.50    0.20    --  -76.64  38.00-180.00   84
 26  \w    -43.00  -1.00   0.50    0.20    --  -76.64  38.00 -60.00   84
 27  \w    -86.00 -13.00   0.50    0.20    --  -54.67 125.00  30.00  146
 28  \w     36.00 101.00   0.50    1.00    --  101.05 -99.00 -30.00  130
 29  \w   -126.00 -39.00   0.50    0.20    --  -54.67 -63.00 175.00  174
 30  \w   -130.00 -43.00   0.50    0.20    --  -54.67 -38.00  60.00  174
 31  \w   -127.00 -82.00   0.50    0.20    --  -54.67 -57.00  30.00   90
 32  \w   -126.00 -40.00   0.50    0.20    --  -54.67 -60.00 -26.00  172
 33  \w   -145.00 -87.00   0.50    0.20    --  -76.64-125.00  90.00  116
 34  \w   -123.00 -87.00   0.50    0.20    --  -54.67-125.00 120.00   72
 35  \w   -123.00 -87.00   0.50    0.20    --  -54.67-125.00 -30.00   72
;
_diffrn_measurement_device 'four-circle diffractometer'
_diffrn_measurement_device_type 'XtaLAB Synergy, Dualflex, HyPix-Arc 100'
_diffrn_measurement_method '\w scans'
_diffrn_orient_matrix_type 'CrysAlisPro convention (1999,Acta A55,543-557)'
_diffrn_orient_matrix_UB_11 -0.1017818000
_diffrn_orient_matrix_UB_12 -0.0327295000
_diffrn_orient_matrix_UB_13 -0.0415741000
_diffrn_orient_matrix_UB_21 0.0497220000
_diffrn_orient_matrix_UB_22 -0.0660131000
_diffrn_orient_matrix_UB_23 -0.0383125000
_diffrn_orient_matrix_UB_31 0.0007434000
_diffrn_orient_matrix_UB_32 -0.0682121000
_diffrn_orient_matrix_UB_33 0.0569918000
_diffrn_radiation_monochromator mirror
_diffrn_radiation_probe x-ray
_diffrn_radiation_type 'Cu K\a'
_diffrn_radiation_wavelength 1.54184
_diffrn_reflns_av_R_equivalents 0.0608
_diffrn_reflns_av_unetI/netI 0.0278
_diffrn_reflns_Laue_measured_fraction_full 0.999
_diffrn_reflns_Laue_measured_fraction_max 0.992
_diffrn_reflns_limit_h_max 17
_diffrn_reflns_limit_h_min -17
_diffrn_reflns_limit_k_max 19
_diffrn_reflns_limit_k_min -19
_diffrn_reflns_limit_l_max 25
_diffrn_reflns_limit_l_min -24
_diffrn_reflns_number 69734
_diffrn_reflns_point_group_measured_fraction_full 0.999
_diffrn_reflns_point_group_measured_fraction_max 0.992
_diffrn_reflns_theta_full 67.684
_diffrn_reflns_theta_max 77.565
_diffrn_reflns_theta_min 4.344
_diffrn_source 'micro-focus sealed X-ray tube'
_diffrn_source_type 'PhotonJet (Cu) X-ray Source'
_exptl_absorpt_coefficient_mu 7.090
_exptl_absorpt_correction_T_max 0.39935
_exptl_absorpt_correction_T_min 0.32831
_exptl_absorpt_correction_type sphere
_exptl_absorpt_process_details
;
CrysAlisPro 1.171.43.136a (Rigaku Oxford Diffraction, 2024)
Spherical absorption correction
using equivalent radius and absorption coefficient.
Empirical absorption correction using spherical harmonics,
implemented in SCALE3 ABSPACK scaling algorithm.
;
_exptl_crystal_colour colourless
_exptl_crystal_colour_primary colourless
_exptl_crystal_density_diffrn 1.546
_exptl_crystal_description plate
_exptl_crystal_F_000 1960
_exptl_crystal_size_max 0.11
_exptl_crystal_size_mid 0.06
_exptl_crystal_size_min 0.01
_exptl_crystal_size_rad 0.400
_refine_diff_density_max 0.958
_refine_diff_density_min -0.852
_refine_diff_density_rms 0.079
_refine_ls_extinction_method none
_refine_ls_goodness_of_fit_ref 1.036
_refine_ls_hydrogen_treatment constr
_refine_ls_matrix_type full
_refine_ls_number_parameters 619
_refine_ls_number_reflns 8768
_refine_ls_number_restraints 82
_refine_ls_restrained_S_all 1.038
_refine_ls_R_factor_all 0.0358
_refine_ls_R_factor_gt 0.0340
_refine_ls_shift/su_max 0.001
_refine_ls_shift/su_mean 0.000
_refine_ls_structure_factor_coef Fsqd
_refine_ls_weighting_details 'w=1/[\s^2^(Fo^2^)+(0.0384P)^2^+5.2012P] where P=(Fo^2^+2Fc^2^)/3'
_refine_ls_weighting_scheme calc
_refine_ls_wR_factor_gt 0.0824
_refine_ls_wR_factor_ref 0.0836
_reflns_Friedel_coverage 0.000
_reflns_number_gt 8305
_reflns_number_total 8768
_reflns_threshold_expression 'I > 2\s(I)'
_cod_data_source_file d5dt02044a2.cif
_cod_data_source_block chm_10_cu_chmfin
_cod_original_formula_sum 'C41.80 H39.60 Cl2.53 F3.06 O2.86 P3 Pd S0.95'
_cod_database_code 7720006
_shelx_shelxl_version_number 2019/3
_chemical_oxdiff_formula C20H40PtP4
_shelx_space_group_comment
;
The symmetry employed for this shelxl refinement is uniquely defined
by the following loop, which should always be used as a source of
symmetry information in preference to the above space-group names.
They are only intended as comments.
;
_shelx_estimated_absorpt_t_max 0.932
_shelx_estimated_absorpt_t_min 0.509
_olex2_refinement_description
;
1. Fixed Uiso
 At 1.2 times of:
  All C(H) groups, All C(H,H) groups, All C(H,H,H,H) groups
2. Restrained distances
 C41-Cl2B \\sim C41-Cl3B \\sim C41-Cl2A \\sim C41-Cl3A
 with sigma of 0.02
 F2-F3A \\sim F2-O2A \\sim F2-O1A
 with sigma of 0.02
3. Uiso/Uaniso restraints and constraints
Uanis(S1A) \\sim Ueq: with sigma of 0.1 and sigma for terminal atoms of 0.2
4. Rigid body (RIGU) restrains
 F2A, S1A, F1A, O3A, F2, F3A, O1A, O2A
 with sigma for 1-2 distances of 0.004 and sigma for 1-3 distances of 0.004
 F3, S1, O1, O2, O3, C31, F1
 with sigma for 1-2 distances of 0.004 and sigma for 1-3 distances of 0.004
 Cl2A, C41, Cl2B, Cl3A, Cl3B, H41C, H41D, H41A, H41B
 with sigma for 1-2 distances of 0.004 and sigma for 1-3 distances of 0.004
5. Others
 Fixed Sof: C41(0.5)
6.a Secondary CH2 refined with riding coordinates:
 C13(H13A,H13B), C14(H14A,H14B), C15(H15A,H15B), C16(H16A,H16B), C41(H41C,
 H41D), C41(H41A,H41B)
6.b Aromatic/amide H refined with riding coordinates:
 C00H(H00H), C00J(H00J), C00N(H00N), C00S(H00S), C00W(H00W), C00X(H00X),
 C01C(H01C), C01G(H01G), C2(H2), C3(H3), C4(H4), C5(H5), C6(H6), C8(H8), C9(H9),
  C010(H010), C10(H10), C11(H11), C12(H12), C015(H015), C17(H17), C22(H22),
 C23(H23), C24(H24), C25(H25), C26(H26), C28(H28), C29(H29), C30(H30), C32(H32)
;
_olex2_submission_original_sample_id chm_10_Cu
_olex2_submission_special_instructions 'No special instructions were received'
_oxdiff_exptl_absorpt_empirical_details
;
Empirical correction (ABSPACK) includes:
- Absorption correction using spherical harmonics
- Frame scaling
;
_oxdiff_exptl_absorpt_empirical_full_max 1.848
_oxdiff_exptl_absorpt_empirical_full_min 0.593

loop_
_space_group_symop_operation_xyz
'x, y, z'
'-x, y+1/2, -z+1/2'
'-x, -y, -z'
'x, -y-1/2, z-1/2'

loop_
_atom_site_label
_atom_site_type_symbol
_atom_site_fract_x
_atom_site_fract_y
_atom_site_fract_z
_atom_site_U_iso_or_equiv
_atom_site_adp_type
_atom_site_occupancy
_atom_site_site_symmetry_order
_atom_site_calc_flag
_atom_site_refinement_flags_posn
_atom_site_refinement_flags_adp
_atom_site_refinement_flags_occupancy
_atom_site_disorder_assembly
_atom_site_disorder_group
Pd1 Pd 0.43667(2) 0.45040(2) 0.65109(2) 0.02155(6) Uani 1 1 d . . . . .
Cl1 Cl 0.49455(4) 0.59407(3) 0.66982(3) 0.02810(12) Uani 1 1 d . . . . .
P1 P 0.56581(5) 0.40705(4) 0.74157(3) 0.02554(13) Uani 1 1 d . . . . .
P2 P 0.40048(4) 0.30650(4) 0.63824(3) 0.02394(12) Uani 1 1 d . . . . .
P3 P 0.31222(4) 0.49751(4) 0.55272(3) 0.02248(12) Uani 1 1 d . . . . .
C00G C 0.27823(17) 0.61216(15) 0.55480(12) 0.0264(5) Uani 1 1 d . . . . .
C00H C 0.2030(2) 0.77990(18) 0.55444(16) 0.0403(6) Uani 1 1 d . . . . .
H00H H 0.175333 0.836471 0.553723 0.048 Uiso 1 1 calc R U . . .
C00I C 0.19206(18) 0.44564(15) 0.53183(13) 0.0269(5) Uani 1 1 d . . . . .
C00J C 0.14590(19) 0.41634(18) 0.46459(14) 0.0330(5) Uani 1 1 d . . . . .
H00J H 0.178304 0.421614 0.428442 0.040 Uiso 1 1 calc R U . . .
C00N C 0.27171(19) 0.66734(17) 0.49819(14) 0.0322(5) Uani 1 1 d . . . . .
H00N H 0.292477 0.647376 0.459080 0.039 Uiso 1 1 calc R U . . .
C00S C 0.24977(19) 0.64311(17) 0.61261(13) 0.0322(5) Uani 1 1 d . . . . .
H00S H 0.256951 0.607142 0.652532 0.039 Uiso 1 1 calc R U . . .
C00W C 0.2351(2) 0.75131(18) 0.49846(16) 0.0395(6) Uani 1 1 d . . . . .
H00W H 0.232168 0.789022 0.460065 0.047 Uiso 1 1 calc R U . . .
C00X C 0.0523(2) 0.37938(19) 0.45064(17) 0.0417(6) Uani 1 1 d . . . . .
H00X H 0.020467 0.360249 0.404864 0.050 Uiso 1 1 calc R U . . .
C1 C 0.5822(2) 0.46252(16) 0.82441(12) 0.0302(5) Uani 1 1 d . . . . .
C01C C 0.0060(2) 0.3707(2) 0.50364(19) 0.0451(7) Uani 1 1 d . . . . .
H01C H -0.057371 0.344748 0.494377 0.054 Uiso 1 1 calc R U . . .
C01G C 0.0515(2) 0.3996(2) 0.57001(18) 0.0428(7) Uani 1 1 d . . . . .
H01G H 0.019437 0.393020 0.606213 0.051 Uiso 1 1 calc R U . . .
C2 C 0.6730(2) 0.45987(18) 0.87334(14) 0.0371(6) Uani 1 1 d . . . . .
H2 H 0.728451 0.435465 0.861459 0.045 Uiso 1 1 calc R U . . .
C3 C 0.6820(2) 0.4933(2) 0.93993(14) 0.0423(7) Uani 1 1 d . . . . .
H3 H 0.743388 0.490569 0.973961 0.051 Uiso 1 1 calc R U . . .
C4 C 0.6018(2) 0.53028(19) 0.95632(14) 0.0411(7) Uani 1 1 d . . . . .
H4 H 0.608025 0.552813 1.001776 0.049 Uiso 1 1 calc R U . . .
C5 C 0.5122(2) 0.53482(18) 0.90696(15) 0.0396(6) Uani 1 1 d . . . . .
H5 H 0.457711 0.561489 0.918538 0.047 Uiso 1 1 calc R U . . .
C6 C 0.5013(2) 0.50064(17) 0.84047(13) 0.0339(5) Uani 1 1 d . . . . .
H6 H 0.439650 0.503340 0.806702 0.041 Uiso 1 1 calc R U . . .
C7 C 0.68367(19) 0.41508(16) 0.72094(12) 0.0294(5) Uani 1 1 d . . . . .
C8 C 0.7321(2) 0.34212(18) 0.70494(14) 0.0359(6) Uani 1 1 d . . . . .
H8 H 0.704306 0.285752 0.705395 0.043 Uiso 1 1 calc R U . . .
C9 C 0.8212(2) 0.3521(2) 0.68830(16) 0.0437(7) Uani 1 1 d . . . . .
H9 H 0.853890 0.302310 0.676782 0.052 Uiso 1 1 calc R U . . .
C010 C 0.2110(2) 0.72630(19) 0.61185(15) 0.0388(6) Uani 1 1 d . . . . .
H010 H 0.189901 0.746628 0.650718 0.047 Uiso 1 1 calc R U . . .
C10 C 0.8627(2) 0.4330(2) 0.68828(16) 0.0432(7) Uani 1 1 d . . . . .
H10 H 0.923982 0.438940 0.677141 0.052 Uiso 1 1 calc R U . . .
C11 C 0.8150(2) 0.50628(19) 0.70458(14) 0.0375(6) Uani 1 1 d . . . . .
H11 H 0.844018 0.562225 0.704971 0.045 Uiso 1 1 calc R U . . .
C12 C 0.7254(2) 0.49792(18) 0.72021(13) 0.0324(5) Uani 1 1 d . . . . .
H12 H 0.692253 0.548133 0.730421 0.039 Uiso 1 1 calc R U . . .
C13 C 0.5471(2) 0.29231(16) 0.76032(12) 0.0292(5) Uani 1 1 d . . . . .
H13A H 0.610761 0.265637 0.784744 0.035 Uiso 1 1 calc R U . . .
H13B H 0.502285 0.288124 0.791145 0.035 Uiso 1 1 calc R U . . .
C14 C 0.50297(19) 0.24316(15) 0.69229(12) 0.0284(5) Uani 1 1 d . . . . .
H14A H 0.479101 0.185291 0.702697 0.034 Uiso 1 1 calc R U . . .
H14B H 0.553917 0.234165 0.666813 0.034 Uiso 1 1 calc R U . . .
C15 C 0.35676(17) 0.48576(16) 0.47518(12) 0.0268(5) Uani 1 1 d . . . . .
H15A H 0.362704 0.423027 0.465305 0.032 Uiso 1 1 calc R U . . .
H15B H 0.308529 0.511847 0.434874 0.032 Uiso 1 1 calc R U . . .
C015 C 0.1436(2) 0.43807(17) 0.58430(15) 0.0328(5) Uani 1 1 d . . . . .
H015 H 0.173558 0.459244 0.629787 0.039 Uiso 1 1 calc R U . . .
C16 C 0.45728(17) 0.53020(16) 0.48404(12) 0.0270(5) Uani 1 1 d . . . . .
H16A H 0.463130 0.550179 0.437934 0.032 Uiso 1 1 calc R U . . .
H16B H 0.460962 0.582159 0.514143 0.032 Uiso 1 1 calc R U . . .
C17 C 0.4598(2) 0.22838(19) 0.45763(14) 0.0384(6) Uani 1 1 d . . . . .
H17 H 0.516796 0.221230 0.441140 0.046 Uiso 1 1 calc R U . . .
C21 C 0.29581(19) 0.27649(16) 0.66994(13) 0.0300(5) Uani 1 1 d . . . . .
C22 C 0.2466(2) 0.19758(17) 0.65246(14) 0.0353(6) Uani 1 1 d . . . . .
H22 H 0.267363 0.157229 0.622950 0.042 Uiso 1 1 calc R U . . .
C23 C 0.1666(2) 0.1787(2) 0.67878(16) 0.0428(7) Uani 1 1 d . . . . .
H23 H 0.131101 0.125988 0.665801 0.051 Uiso 1 1 calc R U . . .
C24 C 0.1383(2) 0.2363(2) 0.72400(17) 0.0455(7) Uani 1 1 d . . . . .
H24 H 0.083471 0.222863 0.741617 0.055 Uiso 1 1 calc R U . . .
C25 C 0.1893(2) 0.3129(2) 0.74336(15) 0.0413(6) Uani 1 1 d . . . . .
H25 H 0.170760 0.351393 0.775152 0.050 Uiso 1 1 calc R U . . .
C26 C 0.2676(2) 0.33333(18) 0.71624(13) 0.0347(6) Uani 1 1 d . . . . .
H26 H 0.302449 0.386345 0.729176 0.042 Uiso 1 1 calc R U . . .
C27 C 0.38459(18) 0.26450(15) 0.55068(12) 0.0265(5) Uani 1 1 d . . . . .
C28 C 0.2923(2) 0.24985(16) 0.50567(13) 0.0308(5) Uani 1 1 d . . . . .
H28 H 0.234784 0.257041 0.521638 0.037 Uiso 1 1 calc R U . . .
C29 C 0.2844(2) 0.22460(19) 0.43710(13) 0.0379(6) Uani 1 1 d . . . . .
H29 H 0.221331 0.214726 0.406350 0.045 Uiso 1 1 calc R U . . .
C30 C 0.3676(2) 0.2138(2) 0.41349(14) 0.0418(7) Uani 1 1 d . . . . .
H30 H 0.361516 0.196329 0.366703 0.050 Uiso 1 1 calc R U . . .
C32 C 0.4688(2) 0.25357(16) 0.52642(13) 0.0307(5) Uani 1 1 d . . . . .
H32 H 0.532112 0.263333 0.556876 0.037 Uiso 1 1 calc R U . . .
Cl2A Cl 0.06131(9) 0.11810(8) 0.50515(6) 0.0474(4) Uani 0.638(4) 1 d D . . A 2
Cl2B Cl -0.018(2) 0.127(2) 0.3558(5) 0.106(5) Uani 0.31(3) 1 d D . . A -2
Cl3A Cl 0.0028(4) 0.1510(4) 0.3566(3) 0.0505(19) Uani 0.42(3) 1 d D . . A 2
Cl3B Cl -0.0058(12) 0.0133(8) 0.4683(9) 0.157(8) Uani 0.158(6) 1 d D . . A -2
C41 C 0.0534(4) 0.0751(4) 0.4237(2) 0.0324(10) Uani 0.5 1 d D . P . .
H41C H 0.011805 0.022186 0.417044 0.039 Uiso 0.76(7) 1 calc R U . A 2
H41D H 0.119829 0.057843 0.420591 0.039 Uiso 0.62(9) 1 calc R U . A 2
H41A H 0.099694 0.037820 0.406797 0.039 Uiso 0.16(9) 1 calc R U . A -2
H41B H 0.092860 0.118818 0.455783 0.039 Uiso 0.46(7) 1 calc R U . A -2
S1 S 0.76052(6) 0.06524(5) 0.67589(4) 0.0261(3) Uani 0.781(4) 1 d . . . B 1
F1 F 0.9435(2) 0.0295(2) 0.7375(2) 0.0919(17) Uani 0.793(9) 1 d . . . B 1
F3 F 0.92533(19) 0.1272(2) 0.65790(16) 0.0717(13) Uani 0.796(9) 1 d . . . B 1
O1 O 0.7630(4) -0.0025(4) 0.6266(4) 0.0459(16) Uani 0.81(4) 1 d . . . B 1
O2 O 0.7141(4) 0.1449(5) 0.6462(5) 0.0382(17) Uani 0.76(5) 1 d . . . B 1
O3 O 0.7351(7) 0.0357(4) 0.73784(18) 0.0472(17) Uani 0.82(3) 1 d . . . B 1
C31 C 0.8888(3) 0.0964(3) 0.7091(3) 0.0430(17) Uani 0.783(19) 1 d . . . B 1
F2 F 0.9015(4) 0.1587(6) 0.7578(5) 0.0478(18) Uani 0.77(5) 1 d . . . B 1
S1A S 0.8223(5) 0.0860(3) 0.7117(2) 0.049(2) Uani 0.193(6) 1 d . U . B -1
F1A F 0.8925(10) 0.0833(8) 0.6037(6) 0.069(5) Uani 0.189(9) 1 d . . . B -1
F2A F 0.9378(10) -0.0252(9) 0.6717(6) 0.061(5) Uani 0.166(9) 1 d . . . B -1
F3A F 0.795(3) -0.0199(14) 0.6081(14) 0.069(9) Uani 0.19(3) 1 d . . . B -1
O1A O 0.791(5) 0.0183(15) 0.7489(17) 0.071(12) Uani 0.19(3) 1 d . . . B -1
O2A O 0.901(3) 0.138(4) 0.747(2) 0.082(13) Uani 0.22(6) 1 d . . . B -1
O3A O 0.737(4) 0.1400(17) 0.670(4) 0.072(8) Uani 0.25(5) 1 d . . . B -1
C31A C 0.8641(14) 0.0292(11) 0.6456(9) 0.048(6) Uani 0.187(14) 1 d . . . B -1

loop_
_atom_site_aniso_label
_atom_site_aniso_U_11
_atom_site_aniso_U_22
_atom_site_aniso_U_33
_atom_site_aniso_U_23
_atom_site_aniso_U_13
_atom_site_aniso_U_12
Pd1 0.03034(10) 0.01767(9) 0.01671(9) 0.00073(5) 0.00628(6) -0.00010(6)
Cl1 0.0369(3) 0.0196(2) 0.0253(3) -0.0001(2) 0.0037(2) -0.0020(2)
P1 0.0371(3) 0.0203(3) 0.0175(3) 0.0000(2) 0.0040(2) 0.0013(2)
P2 0.0352(3) 0.0182(3) 0.0191(3) -0.0002(2) 0.0083(2) -0.0010(2)
P3 0.0268(3) 0.0222(3) 0.0191(3) 0.0018(2) 0.0071(2) -0.0004(2)
C00G 0.0275(11) 0.0228(11) 0.0270(11) 0.0006(9) 0.0036(9) -0.0010(9)
C00H 0.0377(14) 0.0235(13) 0.0520(17) -0.0038(12) -0.0022(12) 0.0021(10)
C00I 0.0279(11) 0.0216(11) 0.0314(12) 0.0029(9) 0.0084(9) 0.0013(9)
C00J 0.0321(12) 0.0329(13) 0.0314(13) 0.0004(10) 0.0039(10) -0.0030(10)
C00N 0.0333(12) 0.0302(13) 0.0326(13) 0.0067(10) 0.0079(10) -0.0016(10)
C00S 0.0358(13) 0.0303(13) 0.0281(12) 0.0000(10) 0.0042(10) 0.0044(10)
C00W 0.0376(14) 0.0311(14) 0.0456(16) 0.0143(12) 0.0030(12) -0.0023(11)
C00X 0.0348(14) 0.0371(15) 0.0462(16) 0.0009(12) -0.0017(12) -0.0059(11)
C1 0.0490(15) 0.0201(11) 0.0210(11) 0.0013(9) 0.0079(10) -0.0015(10)
C01C 0.0272(12) 0.0371(15) 0.070(2) 0.0062(14) 0.0103(13) -0.0045(11)
C01G 0.0373(14) 0.0390(15) 0.0585(18) 0.0053(13) 0.0239(13) -0.0019(12)
C2 0.0510(16) 0.0312(13) 0.0258(13) -0.0018(10) 0.0040(11) 0.0002(11)
C3 0.0605(18) 0.0382(15) 0.0232(12) -0.0040(11) 0.0018(12) -0.0026(13)
C4 0.071(2) 0.0305(13) 0.0217(12) -0.0022(10) 0.0112(12) -0.0085(13)
C5 0.0622(18) 0.0289(13) 0.0329(14) -0.0028(11) 0.0221(13) -0.0011(12)
C6 0.0515(15) 0.0252(12) 0.0256(12) 0.0022(10) 0.0112(11) -0.0012(11)
C7 0.0386(13) 0.0281(12) 0.0195(10) -0.0014(9) 0.0038(9) 0.0008(10)
C8 0.0432(14) 0.0312(13) 0.0320(13) -0.0039(11) 0.0076(11) 0.0024(11)
C9 0.0474(16) 0.0408(16) 0.0437(16) -0.0098(13) 0.0134(13) 0.0056(13)
C010 0.0406(14) 0.0341(14) 0.0368(14) -0.0089(11) 0.0014(11) 0.0060(11)
C10 0.0431(15) 0.0521(18) 0.0366(15) -0.0078(13) 0.0145(12) -0.0014(13)
C11 0.0430(14) 0.0386(15) 0.0299(13) -0.0020(11) 0.0079(11) -0.0043(12)
C12 0.0391(13) 0.0316(13) 0.0242(11) -0.0009(10) 0.0039(10) 0.0009(10)
C13 0.0421(13) 0.0225(11) 0.0207(11) 0.0017(9) 0.0042(9) 0.0004(10)
C14 0.0404(13) 0.0207(11) 0.0230(11) -0.0005(9) 0.0064(9) 0.0012(9)
C15 0.0294(11) 0.0296(12) 0.0226(11) -0.0005(9) 0.0088(9) -0.0020(9)
C015 0.0360(13) 0.0274(12) 0.0393(14) 0.0024(10) 0.0172(11) 0.0004(10)
C16 0.0308(12) 0.0285(12) 0.0232(11) 0.0031(9) 0.0099(9) -0.0013(10)
C17 0.0515(16) 0.0379(14) 0.0302(13) -0.0017(11) 0.0187(12) -0.0037(12)
C21 0.0391(13) 0.0259(12) 0.0263(11) 0.0038(9) 0.0106(10) -0.0010(10)
C22 0.0469(15) 0.0270(13) 0.0342(13) 0.0043(10) 0.0147(11) -0.0033(11)
C23 0.0501(16) 0.0367(15) 0.0443(16) 0.0074(12) 0.0170(13) -0.0087(12)
C24 0.0484(16) 0.0500(18) 0.0458(16) 0.0121(14) 0.0261(13) 0.0003(14)
C25 0.0540(17) 0.0398(15) 0.0364(14) 0.0080(12) 0.0226(13) 0.0052(13)
C26 0.0491(15) 0.0290(13) 0.0290(12) 0.0022(10) 0.0155(11) 0.0008(11)
C27 0.0388(12) 0.0201(11) 0.0206(10) 0.0007(8) 0.0080(9) -0.0022(9)
C28 0.0413(13) 0.0253(12) 0.0257(12) 0.0008(9) 0.0089(10) -0.0019(10)
C29 0.0482(15) 0.0380(15) 0.0236(12) -0.0019(11) 0.0026(11) -0.0070(12)
C30 0.0649(19) 0.0411(15) 0.0207(12) -0.0048(11) 0.0134(12) -0.0067(13)
C32 0.0401(13) 0.0281(12) 0.0255(12) -0.0007(9) 0.0115(10) -0.0049(10)
Cl2A 0.0463(7) 0.0566(8) 0.0381(6) -0.0102(5) 0.0086(5) -0.0010(5)
Cl2B 0.066(7) 0.192(12) 0.050(3) -0.034(5) -0.005(3) 0.053(8)
Cl3A 0.0399(18) 0.074(4) 0.0355(15) -0.0057(16) 0.0055(13) 0.0198(14)
Cl3B 0.179(13) 0.114(10) 0.228(17) 0.034(9) 0.140(13) 0.006(8)
C41 0.035(3) 0.035(3) 0.030(2) -0.004(2) 0.014(2) 0.000(2)
S1 0.0278(5) 0.0251(5) 0.0256(5) -0.0016(3) 0.0074(3) -0.0006(3)
F1 0.0440(16) 0.0606(19) 0.140(3) -0.0137(19) -0.0309(17) 0.0184(13)
F3 0.0483(16) 0.101(3) 0.078(2) -0.0299(16) 0.0372(14) -0.0285(14)
O1 0.040(2) 0.046(2) 0.051(2) -0.0204(17) 0.0108(15) 0.0002(13)
O2 0.039(3) 0.030(2) 0.041(3) 0.0041(17) 0.0027(19) 0.0034(13)
O3 0.061(4) 0.051(2) 0.0327(16) 0.0009(12) 0.0169(17) -0.018(2)
C31 0.031(3) 0.042(2) 0.053(3) -0.010(2) 0.0051(18) 0.0020(16)
F2 0.047(3) 0.051(3) 0.039(3) -0.013(2) -0.0006(18) -0.0127(18)
S1A 0.081(6) 0.030(2) 0.042(3) -0.0065(16) 0.030(3) -0.015(2)
F1A 0.102(10) 0.068(9) 0.050(7) 0.022(6) 0.045(7) 0.022(7)
F2A 0.073(9) 0.074(10) 0.035(7) 0.011(6) 0.013(5) 0.030(7)
F3A 0.083(16) 0.061(9) 0.052(10) -0.019(7) 0.000(10) 0.008(9)
O1A 0.12(3) 0.049(9) 0.059(11) 0.000(7) 0.060(16) -0.023(12)
O2A 0.115(18) 0.09(2) 0.044(12) -0.031(15) 0.036(11) -0.058(15)
O3A 0.098(16) 0.036(8) 0.10(2) 0.009(11) 0.047(14) -0.002(10)
C31A 0.067(12) 0.039(10) 0.033(9) 0.004(7) 0.002(7) 0.012(8)

loop_
_atom_type_symbol
_atom_type_description
_atom_type_scat_dispersion_real
_atom_type_scat_dispersion_imag
_atom_type_scat_source
C C 0.0181 0.0091 'International Tables Vol C Tables 4.2.6.8 and 6.1.1.4'
H H 0.0000 0.0000 'International Tables Vol C Tables 4.2.6.8 and 6.1.1.4'
Cl Cl 0.3639 0.7018 'International Tables Vol C Tables 4.2.6.8 and 6.1.1.4'
F F 0.0727 0.0534 'International Tables Vol C Tables 4.2.6.8 and 6.1.1.4'
O O 0.0492 0.0322 'International Tables Vol C Tables 4.2.6.8 and 6.1.1.4'
P P 0.2955 0.4335 'International Tables Vol C Tables 4.2.6.8 and 6.1.1.4'
Pd Pd 0.1215 3.9337 'International Tables Vol C Tables 4.2.6.8 and 6.1.1.4'
S S 0.3331 0.5567 'International Tables Vol C Tables 4.2.6.8 and 6.1.1.4'

loop_
_geom_angle_atom_site_label_1
_geom_angle_atom_site_label_2
_geom_angle_atom_site_label_3
_geom_angle
_geom_angle_site_symmetry_1
_geom_angle_site_symmetry_3
_geom_angle_publ_flag
Cl1 Pd1 P3 89.78(2) . . ?
P1 Pd1 Cl1 88.64(2) . . ?
P1 Pd1 P3 175.60(2) . . ?
P2 Pd1 Cl1 172.88(2) . . ?
P2 Pd1 P1 85.13(2) . . ?
P2 Pd1 P3 96.18(2) . . ?
C1 P1 Pd1 117.51(9) . . ?
C1 P1 C7 105.43(12) . . ?
C1 P1 C13 104.88(11) . . ?
C7 P1 Pd1 112.81(8) . . ?
C7 P1 C13 107.44(12) . . ?
C13 P1 Pd1 108.11(8) . . ?
C14 P2 Pd1 109.28(8) . . ?
C21 P2 Pd1 112.88(9) . . ?
C21 P2 C14 104.45(11) . . ?
C21 P2 C27 109.64(12) . . ?
C27 P2 Pd1 114.97(8) . . ?
C27 P2 C14 104.77(11) . . ?
C00G P3 Pd1 114.60(8) . . ?
C00I P3 Pd1 119.92(8) . . ?
C00I P3 C00G 101.12(11) . . ?
C00I P3 C15 105.63(11) . . ?
C15 P3 Pd1 108.92(8) . . ?
C15 P3 C00G 105.38(11) . . ?
C00N C00G P3 121.99(19) . . ?
C00N C00G C00S 119.1(2) . . ?
C00S C00G P3 118.67(19) . . ?
C00W C00H H00H 119.9 . . ?
C00W C00H C010 120.2(3) . . ?
C010 C00H H00H 119.9 . . ?
C00J C00I P3 122.14(19) . . ?
C015 C00I P3 118.3(2) . . ?
C015 C00I C00J 119.5(2) . . ?
C00I C00J H00J 120.0 . . ?
C00X C00J C00I 120.0(3) . . ?
C00X C00J H00J 120.0 . . ?
C00G C00N H00N 119.8 . . ?
C00W C00N C00G 120.5(3) . . ?
C00W C00N H00N 119.8 . . ?
C00G C00S H00S 120.0 . . ?
C010 C00S C00G 120.1(2) . . ?
C010 C00S H00S 120.0 . . ?
C00H C00W C00N 119.9(3) . . ?
C00H C00W H00W 120.0 . . ?
C00N C00W H00W 120.0 . . ?
C00J C00X H00X 120.1 . . ?
C01C C00X C00J 119.8(3) . . ?
C01C C00X H00X 120.1 . . ?
C2 C1 P1 119.8(2) . . ?
C6 C1 P1 119.2(2) . . ?
C6 C1 C2 120.7(2) . . ?
C00X C01C H01C 119.9 . . ?
C01G C01C C00X 120.2(3) . . ?
C01G C01C H01C 119.9 . . ?
C01C C01G H01G 119.7 . . ?
C01C C01G C015 120.7(3) . . ?
C015 C01G H01G 119.7 . . ?
C1 C2 H2 120.3 . . ?
C1 C2 C3 119.5(3) . . ?
C3 C2 H2 120.3 . . ?
C2 C3 H3 120.0 . . ?
C4 C3 C2 119.9(3) . . ?
C4 C3 H3 120.0 . . ?
C3 C4 H4 119.8 . . ?
C3 C4 C5 120.4(3) . . ?
C5 C4 H4 119.8 . . ?
C4 C5 H5 119.7 . . ?
C4 C5 C6 120.6(3) . . ?
C6 C5 H5 119.7 . . ?
C1 C6 C5 118.8(3) . . ?
C1 C6 H6 120.6 . . ?
C5 C6 H6 120.6 . . ?
C8 C7 P1 121.9(2) . . ?
C8 C7 C12 119.7(2) . . ?
C12 C7 P1 118.4(2) . . ?
C7 C8 H8 120.2 . . ?
C9 C8 C7 119.6(3) . . ?
C9 C8 H8 120.2 . . ?
C8 C9 H9 119.6 . . ?
C10 C9 C8 120.8(3) . . ?
C10 C9 H9 119.6 . . ?
C00H C010 H010 119.9 . . ?
C00S C010 C00H 120.1(3) . . ?
C00S C010 H010 119.9 . . ?
C9 C10 H10 120.0 . . ?
C9 C10 C11 120.0(3) . . ?
C11 C10 H10 120.0 . . ?
C10 C11 H11 119.9 . . ?
C12 C11 C10 120.2(3) . . ?
C12 C11 H11 119.9 . . ?
C7 C12 H12 120.1 . . ?
C11 C12 C7 119.8(3) . . ?
C11 C12 H12 120.1 . . ?
P1 C13 H13A 109.7 . . ?
P1 C13 H13B 109.7 . . ?
H13A C13 H13B 108.2 . . ?
C14 C13 P1 109.88(16) . . ?
C14 C13 H13A 109.7 . . ?
C14 C13 H13B 109.7 . . ?
P2 C14 H14A 109.8 . . ?
P2 C14 H14B 109.8 . . ?
C13 C14 P2 109.41(16) . . ?
C13 C14 H14A 109.8 . . ?
C13 C14 H14B 109.8 . . ?
H14A C14 H14B 108.2 . . ?
P3 C15 H15A 109.3 . . ?
P3 C15 H15B 109.3 . . ?
H15A C15 H15B 107.9 . . ?
C16 C15 P3 111.68(16) . . ?
C16 C15 H15A 109.3 . . ?
C16 C15 H15B 109.3 . . ?
C00I C015 H015 120.1 . . ?
C01G C015 C00I 119.8(3) . . ?
C01G C015 H015 120.1 . . ?
C15 C16 H16A 109.1 . . ?
C15 C16 H16B 109.1 . . ?
C16 C16 C15 112.5(2) 3_666 . ?
C16 C16 H16A 109.1 3_666 . ?
C16 C16 H16B 109.1 3_666 . ?
H16A C16 H16B 107.8 . . ?
C30 C17 H17 120.1 . . ?
C30 C17 C32 119.9(3) . . ?
C32 C17 H17 120.1 . . ?
C22 C21 P2 122.2(2) . . ?
C22 C21 C26 119.8(2) . . ?
C26 C21 P2 117.9(2) . . ?
C21 C22 H22 120.4 . . ?
C23 C22 C21 119.1(3) . . ?
C23 C22 H22 120.4 . . ?
C22 C23 H23 119.8 . . ?
C22 C23 C24 120.5(3) . . ?
C24 C23 H23 119.8 . . ?
C23 C24 H24 119.8 . . ?
C25 C24 C23 120.4(3) . . ?
C25 C24 H24 119.8 . . ?
C24 C25 H25 120.2 . . ?
C24 C25 C26 119.7(3) . . ?
C26 C25 H25 120.2 . . ?
C21 C26 H26 119.8 . . ?
C25 C26 C21 120.5(3) . . ?
C25 C26 H26 119.8 . . ?
C28 C27 P2 122.35(19) . . ?
C28 C27 C32 119.5(2) . . ?
C32 C27 P2 117.93(18) . . ?
C27 C28 H28 120.1 . . ?
C27 C28 C29 119.8(2) . . ?
C29 C28 H28 120.1 . . ?
C28 C29 H29 119.8 . . ?
C30 C29 C28 120.5(3) . . ?
C30 C29 H29 119.8 . . ?
C17 C30 H30 119.9 . . ?
C29 C30 C17 120.3(2) . . ?
C29 C30 H30 119.9 . . ?
C17 C32 C27 120.1(2) . . ?
C17 C32 H32 120.0 . . ?
C27 C32 H32 120.0 . . ?
C41 Cl2A Cl3B 54.2(4) . . ?
C41 Cl3B Cl2A 57.2(4) . . ?
Cl2A C41 Cl3A 111.7(4) . . ?
Cl2A C41 H41C 109.3 . . ?
Cl2A C41 H41D 109.3 . . ?
Cl2A C41 H41A 130.7 . . ?
Cl2A C41 H41B 41.3 . . ?
Cl2B C41 Cl2A 117.0(7) . . ?
Cl2B C41 Cl3A 15.3(15) . . ?
Cl2B C41 H41C 94.1 . . ?
Cl2B C41 H41D 117.6 . . ?
Cl2B C41 H41A 108.5 . . ?
Cl2B C41 H41B 108.5 . . ?
Cl3A C41 H41C 109.3 . . ?
Cl3A C41 H41D 109.3 . . ?
Cl3A C41 H41A 107.2 . . ?
Cl3A C41 H41B 95.1 . . ?
Cl3B C41 Cl2A 68.6(7) . . ?
Cl3B C41 Cl2B 115.0(16) . . ?
Cl3B C41 Cl3A 128.0(7) . . ?
Cl3B C41 H41C 40.7 . . ?
Cl3B C41 H41D 119.6 . . ?
Cl3B C41 H41A 108.5 . . ?
Cl3B C41 H41B 108.5 . . ?
H41C C41 H41D 107.9 . . ?
H41C C41 H41A 84.2 . . ?
H41C C41 H41B 148.7 . . ?
H41D C41 H41A 26.7 . . ?
H41D C41 H41B 80.8 . . ?
H41A C41 H41B 107.5 . . ?
O1 S1 O2 115.1(4) . . ?
O1 S1 O3 114.3(3) . . ?
O1 S1 C31 103.8(3) . . ?
O1 S1 F3A 12.8(9) . . ?
O1 S1 O1A 104.4(8) . . ?
O1 S1 C31A 52.0(6) . . ?
O2 S1 O3 115.5(5) . . ?
O2 S1 C31 103.2(3) . . ?
O2 S1 F3A 115.9(5) . . ?
O2 S1 O1A 138.8(13) . . ?
O2 S1 C31A 116.4(6) . . ?
O3 S1 C31 102.6(3) . . ?
O3 S1 F3A 121.4(7) . . ?
O3 S1 O1A 30.6(19) . . ?
O3 S1 C31A 126.3(6) . . ?
C31 S1 F3A 91.5(10) . . ?
S1A S1 O1 122.3(3) . . ?
S1A S1 O2 103.6(4) . . ?
S1A S1 O3 81.9(3) . . ?
S1A S1 C31 23.0(3) . . ?
S1A S1 F3A 111.0(10) . . ?
S1A S1 O1A 61.4(17) . . ?
S1A S1 O3A 86(4) . . ?
S1A S1 C31A 73.2(6) . . ?
O1A S1 C31 77(2) . . ?
O1A S1 F3A 105.2(12) . . ?
O1A S1 C31A 97(2) . . ?
O3A S1 O1 133(3) . . ?
O3A S1 O2 19(4) . . ?
O3A S1 O3 105(2) . . ?
O3A S1 C31 91(3) . . ?
O3A S1 F3A 131(3) . . ?
O3A S1 O1A 122(3) . . ?
O3A S1 C31A 119.3(14) . . ?
C31A S1 C31 52.3(6) . . ?
C31A S1 F3A 39.4(12) . . ?
C31 F1 S1A 29.5(2) . . ?
C31 F1 F2A 99.6(5) . . ?
C31 F1 O2A 31.6(14) . . ?
C31 F1 C31A 56.7(6) . . ?
S1A F1 C31A 57.5(6) . . ?
F2A F1 S1A 100.4(5) . . ?
F2A F1 O2A 130.3(14) . . ?
F2A F1 C31A 44.4(7) . . ?
O2A F1 S1A 44.8(12) . . ?
O2A F1 C31A 88.3(14) . . ?
C31 F3 S1A 19.8(2) . . ?
C31 F3 C31A 61.4(6) . . ?
F1A F3 C31 109.5(6) . . ?
F1A F3 S1A 97.2(6) . . ?
F1A F3 C31A 49.3(8) . . ?
C31A F3 S1A 54.9(6) . . ?
S1 O1 S1A 23.56(18) . . ?
S1 O1 C31A 77.1(8) . . ?
F3A O1 S1 140.1(16) . . ?
F3A O1 S1A 118.8(16) . . ?
F3A O1 C31A 63.3(16) . . ?
C31A O1 S1A 55.6(7) . . ?
S1 O2 S1A 30.6(2) . . ?
S1 O3 S1A 37.9(2) . . ?
O1A O3 S1 83.9(15) . . ?
O1A O3 S1A 58.9(12) . . ?
F1 C31 S1 111.4(4) . . ?
F1 C31 F3 107.6(4) . . ?
F1 C31 F2 107.0(4) . . ?
F1 C31 C31A 79.6(7) . . ?
F3 C31 S1 111.1(3) . . ?
F3 C31 C31A 71.1(7) . . ?
F2 C31 S1 112.5(4) . . ?
F2 C31 F3 107.0(5) . . ?
F2 C31 C31A 173.4(7) . . ?
S1A C31 S1 24.4(3) . . ?
S1A C31 F1 108.3(6) . . ?
S1A C31 F3 132.1(5) . . ?
S1A C31 F2 91.5(5) . . ?
S1A C31 O2A 93(2) . . ?
S1A C31 C31A 85.5(9) . . ?
O2A C31 S1 115(2) . . ?
O2A C31 F1 103(3) . . ?
O2A C31 F3 109(2) . . ?
O2A C31 F2 4(3) . . ?
O2A C31 C31A 177(3) . . ?
C31A C31 S1 63.4(7) . . ?
C31 F2 S1A 35.2(3) . . ?
S1 S1A F1 126.9(3) . . ?
S1 S1A F3 108.3(3) . . ?
S1 S1A O1 34.2(3) . . ?
S1 S1A O2 45.8(3) . . ?
S1 S1A O3 60.2(3) . . ?
S1 S1A F2 156.3(5) . . ?
S1 S1A O1A 79(2) . . ?
S1 S1A O2A 161.1(17) . . ?
S1 S1A O3A 51.5(18) . . ?
S1 S1A C31A 73.8(7) . . ?
F1 S1A F3 65.0(3) . . ?
F1 S1A O1 93.6(3) . . ?
F1 S1A O2 154.1(4) . . ?
F3 S1A O1 88.2(3) . . ?
O2 S1A F3 92.5(3) . . ?
O2 S1A O1 72.1(3) . . ?
O3 S1A F1 113.7(4) . . ?
O3 S1A F3 165.6(3) . . ?
O3 S1A O1 77.6(3) . . ?
O3 S1A O2 84.8(5) . . ?
O3 S1A F2 125.9(4) . . ?
O3 S1A C31A 114.7(7) . . ?
C31 S1A S1 132.6(5) . . ?
C31 S1A F1 42.2(4) . . ?
C31 S1A F3 28.1(3) . . ?
C31 S1A O1 104.1(5) . . ?
C31 S1A O2 119.2(5) . . ?
C31 S1A O3 155.6(6) . . ?
C31 S1A F2 53.2(5) . . ?
C31 S1A O1A 126(3) . . ?
C31 S1A O2A 44(2) . . ?
C31 S1A O3A 121.4(10) . . ?
C31 S1A C31A 62.2(7) . . ?
F2 S1A F1 74.2(4) . . ?
F2 S1A F3 68.3(3) . . ?
F2 S1A O1 156.2(5) . . ?
F2 S1A O2 110.5(3) . . ?
F2 S1A C31A 115.2(8) . . ?
O1A S1A F1 84(3) . . ?
O1A S1A F3 147(2) . . ?
O1A S1A O1 80.7(12) . . ?
O1A S1A O2 113(3) . . ?
O1A S1A O3 29(3) . . ?
O1A S1A F2 117.3(18) . . ?
O1A S1A O3A 112(3) . . ?
O1A S1A C31A 103.5(12) . . ?
O2A S1A F1 65(2) . . ?
O2A S1A F3 61.1(18) . . ?
O2A S1A O1 148(2) . . ?
O2A S1A O2 116(2) . . ?
O2A S1A O3 132.4(17) . . ?
O2A S1A F2 10(2) . . ?
O2A S1A O1A 119(3) . . ?
O2A S1A O3A 112(3) . . ?
O2A S1A C31A 106(2) . . ?
O3A S1A F1 160.5(12) . . ?
O3A S1A F3 96.2(10) . . ?
O3A S1A O1 80(2) . . ?
O3A S1A O2 8(2) . . ?
O3A S1A O3 83.1(10) . . ?
O3A S1A F2 104.9(18) . . ?
O3A S1A C31A 103.0(19) . . ?
C31A S1A F1 61.6(6) . . ?
C31A S1A F3 51.4(7) . . ?
C31A S1A O1 42.0(7) . . ?
C31A S1A O2 94.8(6) . . ?
F3 F1A C31A 84.3(10) . . ?
C31A F2A F1 81.4(10) . . ?
O1 F3A S1 27.1(10) . . ?
O1 F3A C31A 88(2) . . ?
C31A F3A S1 61.3(18) . . ?
O3 O1A S1 66(3) . . ?
O3 O1A S1A 92(3) . . ?
S1A O1A S1 39.5(8) . . ?
C31 O2A F1 46(3) . . ?
C31 O2A S1A 43.6(18) . . ?
S1A O2A F1 70(3) . . ?
S1 O3A S1A 42(2) . . ?
S1 C31A F1 90.1(8) . . ?
F3 C31A S1 96.0(8) . . ?
F3 C31A F1 73.1(7) . . ?
F3 C31A S1A 73.7(7) . . ?
O1 C31A S1 50.8(7) . . ?
O1 C31A F1 123.1(12) . . ?
O1 C31A F3 138.5(12) . . ?
O1 C31A C31 114.6(13) . . ?
O1 C31A S1A 82.4(10) . . ?
C31 C31A S1 64.3(7) . . ?
C31 C31A F1 43.7(5) . . ?
C31 C31A F3 47.5(6) . . ?
C31 C31A S1A 32.3(4) . . ?
S1A C31A S1 32.9(4) . . ?
S1A C31A F1 60.8(6) . . ?
F1A C31A S1 115.2(12) . . ?
F1A C31A F1 114.5(14) . . ?
F1A C31A F3 46.4(9) . . ?
F1A C31A O1 119.1(13) . . ?
F1A C31A C31 93.0(12) . . ?
F1A C31A S1A 111.7(12) . . ?
F1A C31A F2A 108.1(16) . . ?
F2A C31A S1 132.8(13) . . ?
F2A C31A F1 54.1(8) . . ?
F2A C31A F3 100.5(13) . . ?
F2A C31A O1 120.2(15) . . ?
F2A C31A C31 96.3(12) . . ?
F2A C31A S1A 112.9(12) . . ?
F3A C31A S1 79(3) . . ?
F3A C31A F1 136.4(16) . . ?
F3A C31A F3 149.4(14) . . ?
F3A C31A O1 29(2) . . ?
F3A C31A C31 143(3) . . ?
F3A C31A S1A 111(3) . . ?
F3A C31A F1A 108.2(19) . . ?
F3A C31A F2A 105(2) . . ?

loop_
_geom_bond_atom_site_label_1
_geom_bond_atom_site_label_2
_geom_bond_distance
_geom_bond_site_symmetry_2
_geom_bond_publ_flag
Pd1 Cl1 2.3458(5) . ?
Pd1 P1 2.2980(6) . ?
Pd1 P2 2.2651(6) . ?
Pd1 P3 2.3734(6) . ?
P1 C1 1.814(2) . ?
P1 C7 1.815(3) . ?
P1 C13 1.832(2) . ?
P2 C14 1.837(3) . ?
P2 C21 1.808(3) . ?
P2 C27 1.814(2) . ?
P3 C00G 1.826(2) . ?
P3 C00I 1.818(2) . ?
P3 C15 1.818(2) . ?
C00G C00N 1.392(3) . ?
C00G C00S 1.395(4) . ?
C00H H00H 0.9500 . ?
C00H C00W 1.377(4) . ?
C00H C010 1.387(4) . ?
C00I C00J 1.399(4) . ?
C00I C015 1.393(3) . ?
C00J H00J 0.9500 . ?
C00J C00X 1.395(4) . ?
C00N H00N 0.9500 . ?
C00N C00W 1.388(4) . ?
C00S H00S 0.9500 . ?
C00S C010 1.387(4) . ?
C00W H00W 0.9500 . ?
C00X H00X 0.9500 . ?
C00X C01C 1.383(5) . ?
C1 C2 1.391(4) . ?
C1 C6 1.390(4) . ?
C01C H01C 0.9500 . ?
C01C C01G 1.381(5) . ?
C01G H01G 0.9500 . ?
C01G C015 1.385(4) . ?
C2 H2 0.9500 . ?
C2 C3 1.394(4) . ?
C3 H3 0.9500 . ?
C3 C4 1.377(5) . ?
C4 H4 0.9500 . ?
C4 C5 1.384(5) . ?
C5 H5 0.9500 . ?
C5 C6 1.393(4) . ?
C6 H6 0.9500 . ?
C7 C8 1.390(4) . ?
C7 C12 1.402(4) . ?
C8 H8 0.9500 . ?
C8 C9 1.388(4) . ?
C9 H9 0.9500 . ?
C9 C10 1.371(5) . ?
C010 H010 0.9500 . ?
C10 H10 0.9500 . ?
C10 C11 1.391(4) . ?
C11 H11 0.9500 . ?
C11 C12 1.381(4) . ?
C12 H12 0.9500 . ?
C13 H13A 0.9900 . ?
C13 H13B 0.9900 . ?
C13 C14 1.532(3) . ?
C14 H14A 0.9900 . ?
C14 H14B 0.9900 . ?
C15 H15A 0.9900 . ?
C15 H15B 0.9900 . ?
C15 C16 1.540(3) . ?
C015 H015 0.9500 . ?
C16 C16 1.520(5) 3_666 ?
C16 H16A 0.9900 . ?
C16 H16B 0.9900 . ?
C17 H17 0.9500 . ?
C17 C30 1.382(4) . ?
C17 C32 1.394(4) . ?
C21 C22 1.393(4) . ?
C21 C26 1.399(4) . ?
C22 H22 0.9500 . ?
C22 C23 1.391(4) . ?
C23 H23 0.9500 . ?
C23 C24 1.392(5) . ?
C24 H24 0.9500 . ?
C24 C25 1.378(5) . ?
C25 H25 0.9500 . ?
C25 C26 1.385(4) . ?
C26 H26 0.9500 . ?
C27 C28 1.391(4) . ?
C27 C32 1.403(3) . ?
C28 H28 0.9500 . ?
C28 C29 1.393(4) . ?
C29 H29 0.9500 . ?
C29 C30 1.382(4) . ?
C30 H30 0.9500 . ?
C32 H32 0.9500 . ?
Cl2A Cl3B 1.911(16) . ?
Cl2A C41 1.725(5) . ?
Cl2B C41 1.665(11) . ?
Cl3A C41 1.774(7) . ?
Cl3B C41 1.664(9) . ?
C41 H41C 0.9900 . ?
C41 H41D 0.9900 . ?
C41 H41A 0.9900 . ?
C41 H41B 0.9900 . ?
S1 O1 1.435(10) . ?
S1 O2 1.439(9) . ?
S1 O3 1.442(4) . ?
S1 C31 1.819(5) . ?
S1 S1A 1.021(6) . ?
S1 F3A 2.02(5) . ?
S1 O1A 1.58(4) . ?
S1 O3A 1.19(3) . ?
S1 C31A 1.805(19) . ?
F1 C31 1.318(5) . ?
F1 S1A 1.862(7) . ?
F1 F2A 1.538(13) . ?
F1 O2A 1.80(6) . ?
F1 C31A 1.877(17) . ?
F3 C31 1.340(6) . ?
F3 S1A 2.112(6) . ?
F3 F1A 1.252(14) . ?
F3 C31A 1.719(19) . ?
O1 S1A 2.161(9) . ?
O1 F3A 0.70(5) . ?
O1 C31A 1.46(2) . ?
O2 S1A 1.951(10) . ?
O3 S1A 1.645(8) . ?
O3 O1A 0.81(6) . ?
C31 F2 1.340(12) . ?
C31 S1A 0.965(6) . ?
C31 O2A 0.97(6) . ?
C31 C31A 1.596(18) . ?
F2 S1A 1.672(11) . ?
S1A O1A 1.410(15) . ?
S1A O2A 1.40(5) . ?
S1A O3A 1.52(7) . ?
S1A C31A 1.799(18) . ?
F1A C31A 1.31(2) . ?
F2A C31A 1.33(2) . ?
F3A C31A 1.30(2) . ?

loop_
_geom_torsion_atom_site_label_1
_geom_torsion_atom_site_label_2
_geom_torsion_atom_site_label_3
_geom_torsion_atom_site_label_4
_geom_torsion
_geom_torsion_site_symmetry_1
_geom_torsion_site_symmetry_2
_geom_torsion_site_symmetry_3
_geom_torsion_site_symmetry_4
_geom_torsion_publ_flag
Pd1 P1 C1 C2 -159.76(18) . . . . ?
Pd1 P1 C1 C6 25.8(2) . . . . ?
Pd1 P1 C7 C8 -103.6(2) . . . . ?
Pd1 P1 C7 C12 75.30(19) . . . . ?
Pd1 P1 C13 C14 37.34(19) . . . . ?
Pd1 P2 C14 C13 36.38(18) . . . . ?
Pd1 P2 C21 C22 164.25(19) . . . . ?
Pd1 P2 C21 C26 -19.0(2) . . . . ?
Pd1 P2 C27 C28 -101.2(2) . . . . ?
Pd1 P2 C27 C32 73.4(2) . . . . ?
Pd1 P3 C00G C00N 131.37(19) . . . . ?
Pd1 P3 C00G C00S -54.3(2) . . . . ?
Pd1 P3 C00I C00J -131.20(19) . . . . ?
Pd1 P3 C00I C015 51.2(2) . . . . ?
Pd1 P3 C15 C16 -52.19(18) . . . . ?
P1 C1 C2 C3 -172.2(2) . . . . ?
P1 C1 C6 C5 173.2(2) . . . . ?
P1 C7 C8 C9 178.8(2) . . . . ?
P1 C7 C12 C11 -179.9(2) . . . . ?
P1 C13 C14 P2 -46.8(2) . . . . ?
P2 C21 C22 C23 179.9(2) . . . . ?
P2 C21 C26 C25 -178.6(2) . . . . ?
P2 C27 C28 C29 174.5(2) . . . . ?
P2 C27 C32 C17 -174.7(2) . . . . ?
P3 C00G C00N C00W 172.7(2) . . . . ?
P3 C00G C00S C010 -171.3(2) . . . . ?
P3 C00I C00J C00X -178.0(2) . . . . ?
P3 C00I C015 C01G 179.4(2) . . . . ?
P3 C15 C16 C16 88.4(3) . . . 3_666 ?
C00G P3 C00I C00J 101.7(2) . . . . ?
C00G P3 C00I C015 -75.9(2) . . . . ?
C00G P3 C15 C16 71.23(19) . . . . ?
C00G C00N C00W C00H -1.3(4) . . . . ?
C00G C00S C010 C00H -1.8(4) . . . . ?
C00I P3 C00G C00N -98.2(2) . . . . ?
C00I P3 C00G C00S 76.2(2) . . . . ?
C00I P3 C15 C16 177.77(17) . . . . ?
C00I C00J C00X C01C -0.9(4) . . . . ?
C00J C00I C015 C01G 1.7(4) . . . . ?
C00J C00X C01C C01G 0.9(5) . . . . ?
C00N C00G C00S C010 3.2(4) . . . . ?
C00S C00G C00N C00W -1.6(4) . . . . ?
C00W C00H C010 C00S -1.1(4) . . . . ?
C00X C01C C01G C015 0.4(5) . . . . ?
C1 P1 C7 C8 126.9(2) . . . . ?
C1 P1 C7 C12 -54.2(2) . . . . ?
C1 P1 C13 C14 163.48(18) . . . . ?
C1 C2 C3 C4 -1.4(4) . . . . ?
C01C C01G C015 C00I -1.8(4) . . . . ?
C2 C1 C6 C5 -1.2(4) . . . . ?
C2 C3 C4 C5 -0.3(4) . . . . ?
C3 C4 C5 C6 1.2(4) . . . . ?
C4 C5 C6 C1 -0.5(4) . . . . ?
C6 C1 C2 C3 2.1(4) . . . . ?
C7 P1 C1 C2 -33.1(2) . . . . ?
C7 P1 C1 C6 152.5(2) . . . . ?
C7 P1 C13 C14 -84.68(19) . . . . ?
C7 C8 C9 C10 0.8(4) . . . . ?
C8 C7 C12 C11 -0.9(4) . . . . ?
C8 C9 C10 C11 -0.5(5) . . . . ?
C9 C10 C11 C12 -0.6(4) . . . . ?
C010 C00H C00W C00N 2.7(4) . . . . ?
C10 C11 C12 C7 1.3(4) . . . . ?
C12 C7 C8 C9 -0.1(4) . . . . ?
C13 P1 C1 C2 80.2(2) . . . . ?
C13 P1 C1 C6 -94.2(2) . . . . ?
C13 P1 C7 C8 15.4(2) . . . . ?
C13 P1 C7 C12 -165.65(19) . . . . ?
C14 P2 C21 C22 -77.1(2) . . . . ?
C14 P2 C21 C26 99.6(2) . . . . ?
C14 P2 C27 C28 138.8(2) . . . . ?
C14 P2 C27 C32 -46.5(2) . . . . ?
C15 P3 C00G C00N 11.7(2) . . . . ?
C15 P3 C00G C00S -174.02(19) . . . . ?
C15 P3 C00I C00J -7.9(2) . . . . ?
C15 P3 C00I C015 174.52(19) . . . . ?
C015 C00I C00J C00X -0.4(4) . . . . ?
C21 P2 C14 C13 -84.65(19) . . . . ?
C21 P2 C27 C28 27.2(2) . . . . ?
C21 P2 C27 C32 -158.11(19) . . . . ?
C21 C22 C23 C24 -2.3(4) . . . . ?
C22 C21 C26 C25 -1.8(4) . . . . ?
C22 C23 C24 C25 -0.1(5) . . . . ?
C23 C24 C25 C26 1.6(5) . . . . ?
C24 C25 C26 C21 -0.6(4) . . . . ?
C26 C21 C22 C23 3.2(4) . . . . ?
C27 P2 C14 C13 160.07(17) . . . . ?
C27 P2 C21 C22 34.7(3) . . . . ?
C27 P2 C21 C26 -148.6(2) . . . . ?
C27 C28 C29 C30 0.1(4) . . . . ?
C28 C27 C32 C17 0.1(4) . . . . ?
C28 C29 C30 C17 -0.3(4) . . . . ?
C30 C17 C32 C27 -0.3(4) . . . . ?
C32 C17 C30 C29 0.4(4) . . . . ?
C32 C27 C28 C29 -0.1(4) . . . . ?
Cl2A Cl3B C41 Cl2B -110.8(11) . . . . ?
Cl2A Cl3B C41 Cl3A -101.4(7) . . . . ?
Cl3B Cl2A C41 Cl2B 108.1(18) . . . . ?
Cl3B Cl2A C41 Cl3A 123.8(7) . . . . ?
S1 O1 F3A C31A 9(3) . . . . ?
S1 O1 C31A F1 58.2(10) . . . . ?
S1 O1 C31A F3 -44.2(16) . . . . ?
S1 O1 C31A C31 8.8(8) . . . . ?
S1 O1 C31A S1A 10.6(3) . . . . ?
S1 O1 C31A F1A -100.0(15) . . . . ?
S1 O1 C31A F2A 122.7(15) . . . . ?
S1 O1 C31A F3A -174.2(17) . . . . ?
S1 O3 S1A F1 -120.3(4) . . . . ?
S1 O3 S1A F3 -38.8(19) . . . . ?
S1 O3 S1A O1 -31.8(2) . . . . ?
S1 O3 S1A O2 41.0(3) . . . . ?
S1 O3 S1A C31 -128.6(13) . . . . ?
S1 O3 S1A F2 152.6(6) . . . . ?
S1 O3 S1A O1A -125(2) . . . . ?
S1 O3 S1A O2A 162(3) . . . . ?
S1 O3 S1A O3A 49(2) . . . . ?
S1 O3 S1A C31A -52.0(7) . . . . ?
S1 O3 O1A S1A 30.4(9) . . . . ?
S1 C31 F2 S1A 13.0(3) . . . . ?
S1 C31 S1A F1 101.6(7) . . . . ?
S1 C31 S1A F3 -35.2(11) . . . . ?
S1 C31 S1A O1 22.0(5) . . . . ?
S1 C31 S1A O2 -55.1(6) . . . . ?
S1 C31 S1A O3 112.9(15) . . . . ?
S1 C31 S1A F2 -149.9(6) . . . . ?
S1 C31 S1A O1A 110.7(13) . . . . ?
S1 C31 S1A O2A -154(3) . . . . ?
S1 C31 S1A O3A -65(2) . . . . ?
S1 C31 S1A C31A 24.2(9) . . . . ?
S1 C31 O2A F1 121.1(15) . . . . ?
S1 C31 O2A S1A 11.5(10) . . . . ?
S1 C31 C31A F1 -120.5(5) . . . . ?
S1 C31 C31A F3 126.6(5) . . . . ?
S1 C31 C31A O1 -7.5(7) . . . . ?
S1 C31 C31A S1A -10.9(4) . . . . ?
S1 C31 C31A F1A 116.5(11) . . . . ?
S1 C31 C31A F2A -134.9(13) . . . . ?
S1 C31 C31A F3A -10(2) . . . . ?
S1 S1A O1A O3 -46.4(19) . . . . ?
S1 S1A O2A F1 -134(6) . . . . ?
S1 S1A O2A C31 -88(8) . . . . ?
S1 S1A C31A F1 -150.1(6) . . . . ?
S1 S1A C31A F3 130.5(6) . . . . ?
S1 S1A C31A O1 -15.2(5) . . . . ?
S1 S1A C31A C31 161.7(7) . . . . ?
S1 S1A C31A F1A 103.1(13) . . . . ?
S1 S1A C31A F2A -134.8(15) . . . . ?
S1 S1A C31A F3A -17.6(11) . . . . ?
S1 F3A C31A F1 79(3) . . . . ?
S1 F3A C31A F3 -84(5) . . . . ?
S1 F3A C31A O1 4.6(13) . . . . ?
S1 F3A C31A C31 9.0(19) . . . . ?
S1 F3A C31A S1A 9.6(6) . . . . ?
S1 F3A C31A F1A -113.2(16) . . . . ?
S1 F3A C31A F2A 131.7(15) . . . . ?
F1 C31 F2 S1A -109.7(7) . . . . ?
F1 C31 S1A S1 -101.6(7) . . . . ?
F1 C31 S1A F3 -136.8(9) . . . . ?
F1 C31 S1A O1 -79.6(5) . . . . ?
F1 C31 S1A O2 -156.7(4) . . . . ?
F1 C31 S1A O3 11.4(15) . . . . ?
F1 C31 S1A F2 108.5(6) . . . . ?
F1 C31 S1A O1A 9.1(13) . . . . ?
F1 C31 S1A O2A 104(3) . . . . ?
F1 C31 S1A O3A -166(2) . . . . ?
F1 C31 S1A C31A -77.4(7) . . . . ?
F1 C31 O2A S1A -109.5(8) . . . . ?
F1 C31 C31A S1 120.5(5) . . . . ?
F1 C31 C31A F3 -112.9(5) . . . . ?
F1 C31 C31A O1 113.0(11) . . . . ?
F1 C31 C31A S1A 109.6(6) . . . . ?
F1 C31 C31A F1A -123.0(11) . . . . ?
F1 C31 C31A F2A -14.4(10) . . . . ?
F1 C31 C31A F3A 111(2) . . . . ?
F1 S1A O1A S1 -129.3(4) . . . . ?
F1 S1A O1A O3 -175.7(19) . . . . ?
F1 S1A O2A C31 45.8(18) . . . . ?
F1 S1A O3A S1 93(5) . . . . ?
F1 S1A C31A S1 150.1(6) . . . . ?
F1 S1A C31A F3 -79.4(6) . . . . ?
F1 S1A C31A O1 134.9(9) . . . . ?
F1 S1A C31A C31 -48.2(5) . . . . ?
F1 S1A C31A F1A -106.8(15) . . . . ?
F1 S1A C31A F2A 15.3(12) . . . . ?
F1 S1A C31A F3A 132.5(14) . . . . ?
F1 F2A C31A S1 -48.3(18) . . . . ?
F1 F2A C31A F3 60.1(9) . . . . ?
F1 F2A C31A O1 -111.1(15) . . . . ?
F1 F2A C31A C31 12.2(9) . . . . ?
F1 F2A C31A S1A -16.5(12) . . . . ?
F1 F2A C31A F1A 107.5(14) . . . . ?
F1 F2A C31A F3A -137(2) . . . . ?
F3 C31 F2 S1A 135.2(5) . . . . ?
F3 C31 S1A S1 35.2(11) . . . . ?
F3 C31 S1A F1 136.8(9) . . . . ?
F3 C31 S1A O1 57.2(7) . . . . ?
F3 C31 S1A O2 -19.9(9) . . . . ?
F3 C31 S1A O3 148.2(9) . . . . ?
F3 C31 S1A F2 -114.7(8) . . . . ?
F3 C31 S1A O1A 145.9(11) . . . . ?
F3 C31 S1A O2A -119(3) . . . . ?
F3 C31 S1A O3A -29(3) . . . . ?
F3 C31 S1A C31A 59.4(8) . . . . ?
F3 C31 O2A F1 -114.0(12) . . . . ?
F3 C31 O2A S1A 136.5(11) . . . . ?
F3 C31 C31A S1 -126.6(5) . . . . ?
F3 C31 C31A F1 112.9(5) . . . . ?
F3 C31 C31A O1 -134.2(11) . . . . ?
F3 C31 C31A S1A -137.5(5) . . . . ?
F3 C31 C31A F1A -10.1(9) . . . . ?
F3 C31 C31A F2A 98.5(12) . . . . ?
F3 C31 C31A F3A -136(2) . . . . ?
F3 S1A O1A S1 -107(3) . . . . ?
F3 S1A O1A O3 -153.1(18) . . . . ?
F3 S1A O2A F1 -73.9(15) . . . . ?
F3 S1A O2A C31 -28.1(10) . . . . ?
F3 S1A O3A S1 108.4(9) . . . . ?
F3 S1A C31A S1 -130.5(6) . . . . ?
F3 S1A C31A F1 79.4(6) . . . . ?
F3 S1A C31A O1 -145.7(10) . . . . ?
F3 S1A C31A C31 31.2(5) . . . . ?
F3 S1A C31A F1A -27.3(10) . . . . ?
F3 S1A C31A F2A 94.8(15) . . . . ?
F3 S1A C31A F3A -148.1(15) . . . . ?
F3 F1A C31A S1 73.2(12) . . . . ?
F3 F1A C31A F1 -29.3(12) . . . . ?
F3 F1A C31A O1 130.7(14) . . . . ?
F3 F1A C31A C31 10.3(9) . . . . ?
F3 F1A C31A S1A 37.5(12) . . . . ?
F3 F1A C31A F2A -87.4(13) . . . . ?
F3 F1A C31A F3A 160(3) . . . . ?
O1 S1 O2 S1A -136.1(4) . . . . ?
O1 S1 O3 S1A 121.8(4) . . . . ?
O1 S1 O3 O1A 76.9(16) . . . . ?
O1 S1 C31 F1 -58.4(5) . . . . ?
O1 S1 C31 F3 61.6(4) . . . . ?
O1 S1 C31 F2 -178.5(4) . . . . ?
O1 S1 C31 S1A -145.7(7) . . . . ?
O1 S1 C31 O2A -175(3) . . . . ?
O1 S1 C31 C31A 7.2(7) . . . . ?
O1 S1 S1A F1 -15.1(5) . . . . ?
O1 S1 S1A F3 56.9(4) . . . . ?
O1 S1 S1A O2 132.0(4) . . . . ?
O1 S1 S1A O3 -113.6(4) . . . . ?
O1 S1 S1A C31 40.3(8) . . . . ?
O1 S1 S1A F2 134.3(12) . . . . ?
O1 S1 S1A O1A -89.5(18) . . . . ?
O1 S1 S1A O2A 110(7) . . . . ?
O1 S1 S1A O3A 140.2(16) . . . . ?
O1 S1 S1A C31A 18.2(6) . . . . ?
O1 S1 O1A O3 -113.6(12) . . . . ?
O1 S1 O1A S1A 119.2(6) . . . . ?
O1 S1 O3A S1A -132(2) . . . . ?
O1 S1 C31A F1 -134.6(9) . . . . ?
O1 S1 C31A F3 152.3(10) . . . . ?
O1 S1 C31A C31 -171.2(9) . . . . ?
O1 S1 C31A S1A -160.4(6) . . . . ?
O1 S1 C31A F1A 108.1(15) . . . . ?
O1 S1 C31A F2A -97(2) . . . . ?
O1 S1 C31A F3A 2.8(9) . . . . ?
O1 S1A O1A S1 -34.7(3) . . . . ?
O1 S1A O1A O3 -81(2) . . . . ?
O1 S1A O2A F1 -53(3) . . . . ?
O1 S1A O2A C31 -7(5) . . . . ?
O1 S1A O3A S1 21.4(9) . . . . ?
O1 S1A C31A S1 15.2(5) . . . . ?
O1 S1A C31A F1 -134.9(9) . . . . ?
O1 S1A C31A F3 145.7(10) . . . . ?
O1 S1A C31A C31 176.9(10) . . . . ?
O1 S1A C31A F1A 118.3(15) . . . . ?
O1 S1A C31A F2A -119.6(17) . . . . ?
O1 S1A C31A F3A -2.4(9) . . . . ?
O1 F3A C31A S1 -4.6(13) . . . . ?
O1 F3A C31A F1 74(3) . . . . ?
O1 F3A C31A F3 -88(5) . . . . ?
O1 F3A C31A C31 4(3) . . . . ?
O1 F3A C31A S1A 5.0(18) . . . . ?
O1 F3A C31A F1A -118(2) . . . . ?
O1 F3A C31A F2A 127.1(18) . . . . ?
O2 S1 O1 S1A 127.1(4) . . . . ?
O2 S1 O1 F3A 97(2) . . . . ?
O2 S1 O1 C31A 104.8(7) . . . . ?
O2 S1 O3 S1A -101.3(4) . . . . ?
O2 S1 O3 O1A -146.2(17) . . . . ?
O2 S1 C31 F1 -178.8(5) . . . . ?
O2 S1 C31 F3 -58.8(5) . . . . ?
O2 S1 C31 F2 61.0(6) . . . . ?
O2 S1 C31 S1A 93.9(8) . . . . ?
O2 S1 C31 O2A 65(3) . . . . ?
O2 S1 C31 C31A -113.3(8) . . . . ?
O2 S1 S1A F1 -147.1(5) . . . . ?
O2 S1 S1A F3 -75.1(4) . . . . ?
O2 S1 S1A O1 -132.0(4) . . . . ?
O2 S1 S1A O3 114.4(5) . . . . ?
O2 S1 S1A C31 -91.7(8) . . . . ?
O2 S1 S1A F2 2.3(13) . . . . ?
O2 S1 S1A O1A 138.5(18) . . . . ?
O2 S1 S1A O2A -22(7) . . . . ?
O2 S1 S1A O3A 8.2(17) . . . . ?
O2 S1 S1A C31A -113.8(7) . . . . ?
O2 S1 O1A O3 50(3) . . . . ?
O2 S1 O1A S1A -78(3) . . . . ?
O2 S1 O3A S1A -155(5) . . . . ?
O2 S1 C31A F1 123.0(5) . . . . ?
O2 S1 C31A F3 50.0(9) . . . . ?
O2 S1 C31A O1 -102.3(6) . . . . ?
O2 S1 C31A C31 86.5(6) . . . . ?
O2 S1 C31A S1A 97.2(5) . . . . ?
O2 S1 C31A F1A 5.7(16) . . . . ?
O2 S1 C31A F2A 160.2(17) . . . . ?
O2 S1 C31A F3A -99.5(10) . . . . ?
O2 S1A O1A S1 31.1(6) . . . . ?
O2 S1A O1A O3 -15(2) . . . . ?
O2 S1A O2A F1 -151.3(7) . . . . ?
O2 S1A O2A C31 -106(2) . . . . ?
O2 S1A O3A S1 45(8) . . . . ?
O2 S1A C31A S1 -41.1(3) . . . . ?
O2 S1A C31A F1 168.8(4) . . . . ?
O2 S1A C31A F3 89.3(5) . . . . ?
O2 S1A C31A O1 -56.3(7) . . . . ?
O2 S1A C31A C31 120.6(5) . . . . ?
O2 S1A C31A F1A 62.0(13) . . . . ?
O2 S1A C31A F2A -175.9(14) . . . . ?
O2 S1A C31A F3A -58.8(13) . . . . ?
O3 S1 O1 S1A -95.8(5) . . . . ?
O3 S1 O1 F3A -126(2) . . . . ?
O3 S1 O1 C31A -118.1(8) . . . . ?
O3 S1 O2 S1A 87.4(4) . . . . ?
O3 S1 C31 F1 60.9(5) . . . . ?
O3 S1 C31 F3 -179.1(4) . . . . ?
O3 S1 C31 F2 -59.3(6) . . . . ?
O3 S1 C31 S1A -26.4(8) . . . . ?
O3 S1 C31 O2A -55(3) . . . . ?
O3 S1 C31 C31A 126.4(8) . . . . ?
O3 S1 S1A F1 98.6(5) . . . . ?
O3 S1 S1A F3 170.6(4) . . . . ?
O3 S1 S1A O1 113.6(4) . . . . ?
O3 S1 S1A O2 -114.4(5) . . . . ?
O3 S1 S1A C31 154.0(8) . . . . ?
O3 S1 S1A F2 -112.1(13) . . . . ?
O3 S1 S1A O1A 24.1(15) . . . . ?
O3 S1 S1A O2A -137(7) . . . . ?
O3 S1 S1A O3A -106.1(16) . . . . ?
O3 S1 S1A C31A 131.8(7) . . . . ?
O3 S1 O1A S1A -127.2(15) . . . . ?
O3 S1 O3A S1A 80.6(10) . . . . ?
O3 S1 C31A F1 -40.4(10) . . . . ?
O3 S1 C31A F3 -113.4(6) . . . . ?
O3 S1 C31A O1 94.3(6) . . . . ?
O3 S1 C31A C31 -76.9(7) . . . . ?
O3 S1 C31A S1A -66.2(6) . . . . ?
O3 S1 C31A F1A -157.7(10) . . . . ?
O3 S1 C31A F2A -3(2) . . . . ?
O3 S1 C31A F3A 97.1(10) . . . . ?
O3 S1A O1A S1 46(2) . . . . ?
O3 S1A O2A F1 100(2) . . . . ?
O3 S1A O2A C31 146.0(13) . . . . ?
O3 S1A O3A S1 -57.1(8) . . . . ?
O3 S1A C31A S1 45.4(5) . . . . ?
O3 S1A C31A F1 -104.7(6) . . . . ?
O3 S1A C31A F3 175.8(5) . . . . ?
O3 S1A C31A O1 30.2(9) . . . . ?
O3 S1A C31A C31 -152.9(7) . . . . ?
O3 S1A C31A F1A 148.5(12) . . . . ?
O3 S1A C31A F2A -89.4(15) . . . . ?
O3 S1A C31A F3A 27.8(14) . . . . ?
C31 S1 O1 S1A 15.1(3) . . . . ?
C31 S1 O1 F3A -15(2) . . . . ?
C31 S1 O1 C31A -7.2(7) . . . . ?
C31 S1 O2 S1A -23.7(3) . . . . ?
C31 S1 O3 S1A 10.1(3) . . . . ?
C31 S1 O3 O1A -34.8(17) . . . . ?
C31 S1 S1A F1 -55.4(7) . . . . ?
C31 S1 S1A F3 16.6(5) . . . . ?
C31 S1 S1A O1 -40.3(8) . . . . ?
C31 S1 S1A O2 91.7(8) . . . . ?
C31 S1 S1A O3 -154.0(8) . . . . ?
C31 S1 S1A F2 94.0(13) . . . . ?
C31 S1 S1A O1A -130(2) . . . . ?
C31 S1 S1A O2A 69(7) . . . . ?
C31 S1 S1A O3A 99.9(17) . . . . ?
C31 S1 S1A C31A -22.1(9) . . . . ?
C31 S1 O1A O3 145.2(15) . . . . ?
C31 S1 O1A S1A 17.9(7) . . . . ?
C31 S1 O3A S1A -22.6(3) . . . . ?
C31 S1 C31A F1 36.5(4) . . . . ?
C31 S1 C31A F3 -36.5(5) . . . . ?
C31 S1 C31A O1 171.2(9) . . . . ?
C31 S1 C31A S1A 10.7(4) . . . . ?
C31 S1 C31A F1A -80.8(14) . . . . ?
C31 S1 C31A F2A 73.7(18) . . . . ?
C31 S1 C31A F3A 174.0(13) . . . . ?
C31 F1 S1A S1 115.5(7) . . . . ?
C31 F1 S1A F3 20.8(5) . . . . ?
C31 F1 S1A O1 107.1(6) . . . . ?
C31 F1 S1A O2 52.3(9) . . . . ?
C31 F1 S1A O3 -174.9(7) . . . . ?
C31 F1 S1A F2 -52.1(6) . . . . ?
C31 F1 S1A O1A -172.6(12) . . . . ?
C31 F1 S1A O2A -47.4(19) . . . . ?
C31 F1 S1A O3A 38(6) . . . . ?
C31 F1 S1A C31A 78.8(9) . . . . ?
C31 F1 F2A C31A -15.0(11) . . . . ?
C31 F1 O2A S1A 43.8(14) . . . . ?
C31 F1 C31A S1 -50.9(5) . . . . ?
C31 F1 C31A F3 45.2(5) . . . . ?
C31 F1 C31A O1 -92.1(13) . . . . ?
C31 F1 C31A S1A -35.2(4) . . . . ?
C31 F1 C31A F1A 67.0(12) . . . . ?
C31 F1 C31A F2A 162.3(13) . . . . ?
C31 F1 C31A F3A -125(4) . . . . ?
C31 F3 F1A C31A -13.0(11) . . . . ?
C31 F3 C31A S1 46.6(5) . . . . ?
C31 F3 C31A F1 -41.7(4) . . . . ?
C31 F3 C31A O1 79.5(18) . . . . ?
C31 F3 C31A S1A 22.1(3) . . . . ?
C31 F3 C31A F1A 166.0(12) . . . . ?
C31 F3 C31A F2A -88.9(10) . . . . ?
C31 F3 C31A F3A 126(6) . . . . ?
C31 F2 S1A S1 -113.5(12) . . . . ?
C31 F2 S1A F1 41.5(4) . . . . ?
C31 F2 S1A F3 -27.4(4) . . . . ?
C31 F2 S1A O1 -19.8(9) . . . . ?
C31 F2 S1A O2 -111.7(6) . . . . ?
C31 F2 S1A O3 149.5(8) . . . . ?
C31 F2 S1A O1A 116(3) . . . . ?
C31 F2 S1A O2A 16(9) . . . . ?
C31 F2 S1A O3A -118.3(14) . . . . ?
C31 F2 S1A C31A -5.8(7) . . . . ?
C31 S1A O1A S1 -135.4(11) . . . . ?
C31 S1A O1A O3 178.1(13) . . . . ?
C31 S1A O2A F1 -45.8(18) . . . . ?
C31 S1A O3A S1 121.8(10) . . . . ?
C31 S1A C31A S1 -161.7(7) . . . . ?
C31 S1A C31A F1 48.2(5) . . . . ?
C31 S1A C31A F3 -31.2(5) . . . . ?
C31 S1A C31A O1 -176.9(10) . . . . ?
C31 S1A C31A F1A -58.6(13) . . . . ?
C31 S1A C31A F2A 63.5(14) . . . . ?
C31 S1A C31A F3A -179.3(15) . . . . ?
F2 C31 S1A S1 149.9(6) . . . . ?
F2 C31 S1A F1 -108.5(6) . . . . ?
F2 C31 S1A F3 114.7(8) . . . . ?
F2 C31 S1A O1 171.9(4) . . . . ?
F2 C31 S1A O2 94.8(5) . . . . ?
F2 C31 S1A O3 -97.1(12) . . . . ?
F2 C31 S1A O1A -99.4(11) . . . . ?
F2 C31 S1A O2A -4(3) . . . . ?
F2 C31 S1A O3A 85(2) . . . . ?
F2 C31 S1A C31A 174.1(7) . . . . ?
F2 C31 O2A F1 -178(100) . . . . ?
F2 C31 O2A S1A 73(32) . . . . ?
F2 S1A O1A S1 161.7(11) . . . . ?
F2 S1A O1A O3 115(3) . . . . ?
F2 S1A O2A F1 153(10) . . . . ?
F2 S1A O2A C31 -161(11) . . . . ?
F2 S1A O3A S1 177.5(8) . . . . ?
F2 S1A C31A S1 -156.5(5) . . . . ?
F2 S1A C31A F1 53.4(6) . . . . ?
F2 S1A C31A F3 -26.0(7) . . . . ?
F2 S1A C31A O1 -171.6(5) . . . . ?
F2 S1A C31A C31 5.2(6) . . . . ?
F2 S1A C31A F1A -53.3(14) . . . . ?
F2 S1A C31A F2A 68.8(15) . . . . ?
F2 S1A C31A F3A -174.1(11) . . . . ?
S1A S1 O1 F3A -30(2) . . . . ?
S1A S1 O1 C31A -22.3(7) . . . . ?
S1A S1 O3 O1A -44.9(16) . . . . ?
S1A S1 C31 F1 87.3(8) . . . . ?
S1A S1 C31 F3 -152.7(9) . . . . ?
S1A S1 C31 F2 -32.8(7) . . . . ?
S1A S1 C31 O2A -29(3) . . . . ?
S1A S1 C31 C31A 152.9(10) . . . . ?
S1A S1 O1A O3 127.2(15) . . . . ?
S1A S1 C31A F1 25.8(5) . . . . ?
S1A S1 C31A F3 -47.2(6) . . . . ?
S1A S1 C31A O1 160.4(6) . . . . ?
S1A S1 C31A C31 -10.7(4) . . . . ?
S1A S1 C31A F1A -91.5(14) . . . . ?
S1A S1 C31A F2A 63.0(18) . . . . ?
S1A S1 C31A F3A 163.3(11) . . . . ?
S1A F1 C31 S1 -25.8(3) . . . . ?
S1A F1 C31 F3 -147.8(8) . . . . ?
S1A F1 C31 F2 97.5(7) . . . . ?
S1A F1 C31 O2A 97(2) . . . . ?
S1A F1 C31 C31A -81.7(9) . . . . ?
S1A F1 F2A C31A 14.9(11) . . . . ?
S1A F1 O2A C31 -43.8(14) . . . . ?
S1A F1 C31A S1 -15.7(3) . . . . ?
S1A F1 C31A F3 80.5(5) . . . . ?
S1A F1 C31A O1 -56.9(11) . . . . ?
S1A F1 C31A C31 35.2(4) . . . . ?
S1A F1 C31A F1A 102.2(13) . . . . ?
S1A F1 C31A F2A -162.5(13) . . . . ?
S1A F1 C31A F3A -90(4) . . . . ?
S1A F3 C31 S1 14.8(5) . . . . ?
S1A F3 C31 F1 137.0(10) . . . . ?
S1A F3 C31 F2 -108.3(8) . . . . ?
S1A F3 C31 O2A -112(3) . . . . ?
S1A F3 C31 C31A 65.1(9) . . . . ?
S1A F3 F1A C31A -29.0(10) . . . . ?
S1A F3 C31A S1 24.6(4) . . . . ?
S1A F3 C31A F1 -63.8(5) . . . . ?
S1A F3 C31A O1 57.5(16) . . . . ?
S1A F3 C31A C31 -22.1(3) . . . . ?
S1A F3 C31A F1A 143.9(12) . . . . ?
S1A F3 C31A F2A -111.0(12) . . . . ?
S1A F3 C31A F3A 104(6) . . . . ?
S1A O1 F3A S1 -13.4(10) . . . . ?
S1A O1 F3A C31A -4.5(16) . . . . ?
S1A O1 C31A S1 -10.6(3) . . . . ?
S1A O1 C31A F1 47.6(9) . . . . ?
S1A O1 C31A F3 -54.7(15) . . . . ?
S1A O1 C31A C31 -1.8(6) . . . . ?
S1A O1 C31A F1A -110.6(16) . . . . ?
S1A O1 C31A F2A 112.1(16) . . . . ?
S1A O1 C31A F3A 175.3(17) . . . . ?
S1A O3 O1A S1 -30.4(9) . . . . ?
S1A C31 O2A F1 109.5(8) . . . . ?
S1A C31 C31A S1 10.9(4) . . . . ?
S1A C31 C31A F1 -109.6(6) . . . . ?
S1A C31 C31A F3 137.5(5) . . . . ?
S1A C31 C31A O1 3.4(10) . . . . ?
S1A C31 C31A F1A 127.4(11) . . . . ?
S1A C31 C31A F2A -124.0(12) . . . . ?
S1A C31 C31A F3A 1(2) . . . . ?
F1A F3 C31 S1 -39.1(7) . . . . ?
F1A F3 C31 F1 83.1(7) . . . . ?
F1A F3 C31 F2 -162.2(7) . . . . ?
F1A F3 C31 S1A -53.9(10) . . . . ?
F1A F3 C31 O2A -166(3) . . . . ?
F1A F3 C31 C31A 11.2(9) . . . . ?
F1A F3 C31A S1 -119.4(12) . . . . ?
F1A F3 C31A F1 152.3(12) . . . . ?
F1A F3 C31A O1 -86.5(19) . . . . ?
F1A F3 C31A C31 -166.0(12) . . . . ?
F1A F3 C31A S1A -143.9(12) . . . . ?
F1A F3 C31A F2A 105.1(15) . . . . ?
F1A F3 C31A F3A -40(6) . . . . ?
F2A F1 C31 S1 68.4(7) . . . . ?
F2A F1 C31 F3 -53.6(7) . . . . ?
F2A F1 C31 F2 -168.3(7) . . . . ?
F2A F1 C31 S1A 94.2(8) . . . . ?
F2A F1 C31 O2A -168(2) . . . . ?
F2A F1 C31 C31A 12.5(10) . . . . ?
F2A F1 S1A S1 24.4(7) . . . . ?
F2A F1 S1A F3 -70.3(6) . . . . ?
F2A F1 S1A O1 16.0(6) . . . . ?
F2A F1 S1A O2 -38.8(10) . . . . ?
F2A F1 S1A O3 94.0(6) . . . . ?
F2A F1 S1A C31 -91.1(8) . . . . ?
F2A F1 S1A F2 -143.3(7) . . . . ?
F2A F1 S1A O1A 96.3(12) . . . . ?
F2A F1 S1A O2A -138.5(18) . . . . ?
F2A F1 S1A O3A -53(6) . . . . ?
F2A F1 S1A C31A -12.3(9) . . . . ?
F2A F1 O2A C31 15(3) . . . . ?
F2A F1 O2A S1A 58.8(19) . . . . ?
F2A F1 C31A S1 146.8(14) . . . . ?
F2A F1 C31A F3 -117.0(13) . . . . ?
F2A F1 C31A O1 105.6(17) . . . . ?
F2A F1 C31A C31 -162.3(13) . . . . ?
F2A F1 C31A S1A 162.5(13) . . . . ?
F2A F1 C31A F1A -95.3(17) . . . . ?
F2A F1 C31A F3A 72(4) . . . . ?
F3A S1 O1 S1A 30(2) . . . . ?
F3A S1 O1 C31A 8(2) . . . . ?
F3A S1 O2 S1A -121.9(12) . . . . ?
F3A S1 O3 S1A 109.7(11) . . . . ?
F3A S1 O3 O1A 64.8(19) . . . . ?
F3A S1 C31 F1 -61.7(6) . . . . ?
F3A S1 C31 F3 58.2(6) . . . . ?
F3A S1 C31 F2 178.1(6) . . . . ?
F3A S1 C31 S1A -149.1(9) . . . . ?
F3A S1 C31 O2A -178(3) . . . . ?
F3A S1 C31 C31A 3.8(8) . . . . ?
F3A S1 S1A F1 -22.0(8) . . . . ?
F3A S1 S1A F3 50.0(7) . . . . ?
F3A S1 S1A O1 -6.9(7) . . . . ?
F3A S1 S1A O2 125.1(8) . . . . ?
F3A S1 S1A O3 -120.5(8) . . . . ?
F3A S1 S1A C31 33.4(10) . . . . ?
F3A S1 S1A F2 127.4(13) . . . . ?
F3A S1 S1A O1A -96.4(19) . . . . ?
F3A S1 S1A O2A 103(7) . . . . ?
F3A S1 S1A O3A 133.3(17) . . . . ?
F3A S1 S1A C31A 11.3(9) . . . . ?
F3A S1 O1A O3 -126.8(16) . . . . ?
F3A S1 O1A S1A 106.0(12) . . . . ?
F3A S1 O3A S1A -115(3) . . . . ?
F3A S1 C31A F1 -137.5(13) . . . . ?
F3A S1 C31A F3 149.5(14) . . . . ?
F3A S1 C31A O1 -2.8(9) . . . . ?
F3A S1 C31A C31 -174.0(13) . . . . ?
F3A S1 C31A S1A -163.3(11) . . . . ?
F3A S1 C31A F1A 105.2(17) . . . . ?
F3A S1 C31A F2A -100(2) . . . . ?
F3A O1 C31A S1 174.2(17) . . . . ?
F3A O1 C31A F1 -128(2) . . . . ?
F3A O1 C31A F3 130(2) . . . . ?
F3A O1 C31A C31 -177(2) . . . . ?
F3A O1 C31A S1A -175.3(17) . . . . ?
F3A O1 C31A F1A 74(2) . . . . ?
F3A O1 C31A F2A -63(2) . . . . ?
O1A S1 O1 S1A -65(2) . . . . ?
O1A S1 O1 F3A -95(3) . . . . ?
O1A S1 O1 C31A -87(2) . . . . ?
O1A S1 O2 S1A 62(3) . . . . ?
O1A S1 O3 S1A 44.9(16) . . . . ?
O1A S1 C31 F1 43.6(12) . . . . ?
O1A S1 C31 F3 163.5(12) . . . . ?
O1A S1 C31 F2 -76.6(12) . . . . ?
O1A S1 C31 S1A -43.8(13) . . . . ?
O1A S1 C31 O2A -73(3) . . . . ?
O1A S1 C31 C31A 109.1(13) . . . . ?
O1A S1 S1A F1 74.4(18) . . . . ?
O1A S1 S1A F3 146.4(19) . . . . ?
O1A S1 S1A O1 89.5(18) . . . . ?
O1A S1 S1A O2 -138.5(18) . . . . ?
O1A S1 S1A O3 -24.1(15) . . . . ?
O1A S1 S1A C31 130(2) . . . . ?
O1A S1 S1A F2 -136(2) . . . . ?
O1A S1 S1A O2A -161(7) . . . . ?
O1A S1 S1A O3A -130(2) . . . . ?
O1A S1 S1A C31A 107.7(19) . . . . ?
O1A S1 O3A S1A 53(3) . . . . ?
O1A S1 C31A F1 -31.6(13) . . . . ?
O1A S1 C31A F3 -104.7(12) . . . . ?
O1A S1 C31A O1 103.0(12) . . . . ?
O1A S1 C31A C31 -68.1(12) . . . . ?
O1A S1 C31A S1A -57.4(11) . . . . ?
O1A S1 C31A F1A -148.9(17) . . . . ?
O1A S1 C31A F2A 6(2) . . . . ?
O1A S1 C31A F3A 105.9(14) . . . . ?
O1A O3 S1A S1 125(2) . . . . ?
O1A O3 S1A F1 5(2) . . . . ?
O1A O3 S1A F3 86(2) . . . . ?
O1A O3 S1A O1 93(2) . . . . ?
O1A O3 S1A O2 166(2) . . . . ?
O1A O3 S1A C31 -4(2) . . . . ?
O1A O3 S1A F2 -82(2) . . . . ?
O1A O3 S1A O2A -73(4) . . . . ?
O1A O3 S1A O3A 174(3) . . . . ?
O1A O3 S1A C31A 73(2) . . . . ?
O1A S1A O2A F1 68(3) . . . . ?
O1A S1A O2A C31 114(3) . . . . ?
O1A S1A O3A S1 -54.0(19) . . . . ?
O1A S1A C31A S1 74(3) . . . . ?
O1A S1A C31A F1 -76(3) . . . . ?
O1A S1A C31A F3 -155(3) . . . . ?
O1A S1A C31A O1 59(3) . . . . ?
O1A S1A C31A C31 -124(3) . . . . ?
O1A S1A C31A F1A 177(3) . . . . ?
O1A S1A C31A F2A -61(3) . . . . ?
O1A S1A C31A F3A 57(3) . . . . ?
O2A F1 C31 S1 -123(2) . . . . ?
O2A F1 C31 F3 115(2) . . . . ?
O2A F1 C31 F2 0(2) . . . . ?
O2A F1 C31 S1A -97(2) . . . . ?
O2A F1 C31 C31A -179(2) . . . . ?
O2A F1 S1A S1 162.9(18) . . . . ?
O2A F1 S1A F3 68.2(17) . . . . ?
O2A F1 S1A O1 154.5(17) . . . . ?
O2A F1 S1A O2 99.7(19) . . . . ?
O2A F1 S1A O3 -127.5(17) . . . . ?
O2A F1 S1A C31 47.4(19) . . . . ?
O2A F1 S1A F2 -4.8(19) . . . . ?
O2A F1 S1A O1A -125(2) . . . . ?
O2A F1 S1A O3A 85(6) . . . . ?
O2A F1 S1A C31A 126.2(19) . . . . ?
O2A F1 F2A C31A -22.9(19) . . . . ?
O2A F1 C31A S1 -50.4(12) . . . . ?
O2A F1 C31A F3 45.7(12) . . . . ?
O2A F1 C31A O1 -91.6(16) . . . . ?
O2A F1 C31A C31 0.5(12) . . . . ?
O2A F1 C31A S1A -34.7(11) . . . . ?
O2A F1 C31A F1A 67.5(16) . . . . ?
O2A F1 C31A F2A 162.8(15) . . . . ?
O2A F1 C31A F3A -125(4) . . . . ?
O2A C31 F2 S1A -108(32) . . . . ?
O2A C31 S1A S1 154(3) . . . . ?
O2A C31 S1A F1 -104(3) . . . . ?
O2A C31 S1A F3 119(3) . . . . ?
O2A C31 S1A O1 176(2) . . . . ?
O2A C31 S1A O2 99(3) . . . . ?
O2A C31 S1A O3 -93(3) . . . . ?
O2A C31 S1A F2 4(3) . . . . ?
O2A C31 S1A O1A -95(3) . . . . ?
O2A C31 S1A O3A 89(4) . . . . ?
O2A C31 S1A C31A 178(3) . . . . ?
O2A S1A O1A S1 173(3) . . . . ?
O2A S1A O1A O3 127(4) . . . . ?
O2A S1A O3A S1 170(2) . . . . ?
O2A S1A C31A S1 -160.3(18) . . . . ?
O2A S1A C31A F1 49.6(19) . . . . ?
O2A S1A C31A F3 -29.9(19) . . . . ?
O2A S1A C31A O1 -175.5(19) . . . . ?
O2A S1A C31A C31 1.4(19) . . . . ?
O2A S1A C31A F1A -57(2) . . . . ?
O2A S1A C31A F2A 65(2) . . . . ?
O2A S1A C31A F3A -178(2) . . . . ?
O3A S1 O1 S1A 119(3) . . . . ?
O3A S1 O1 F3A 89(4) . . . . ?
O3A S1 O1 C31A 97(3) . . . . ?
O3A S1 O2 S1A 26(5) . . . . ?
O3A S1 O3 S1A -84(4) . . . . ?
O3A S1 O3 O1A -129(4) . . . . ?
O3A S1 C31 F1 167(3) . . . . ?
O3A S1 C31 F3 -73(3) . . . . ?
O3A S1 C31 F2 47(3) . . . . ?
O3A S1 C31 S1A 79(3) . . . . ?
O3A S1 C31 O2A 51(4) . . . . ?
O3A S1 C31 C31A -128(3) . . . . ?
O3A S1 S1A F1 -155.3(17) . . . . ?
O3A S1 S1A F3 -83.3(16) . . . . ?
O3A S1 S1A O1 -140.2(16) . . . . ?
O3A S1 S1A O2 -8.2(17) . . . . ?
O3A S1 S1A O3 106.1(16) . . . . ?
O3A S1 S1A C31 -99.9(17) . . . . ?
O3A S1 S1A F2 -6.0(19) . . . . ?
O3A S1 S1A O1A 130(2) . . . . ?
O3A S1 S1A O2A -31(7) . . . . ?
O3A S1 S1A C31A -122.1(17) . . . . ?
O3A S1 O1A O3 63(4) . . . . ?
O3A S1 O1A S1A -64(4) . . . . ?
O3A S1 C31A F1 102(4) . . . . ?
O3A S1 C31A F3 29(4) . . . . ?
O3A S1 C31A O1 -124(4) . . . . ?
O3A S1 C31A C31 65(4) . . . . ?
O3A S1 C31A S1A 76(4) . . . . ?
O3A S1 C31A F1A -16(5) . . . . ?
O3A S1 C31A F2A 139(5) . . . . ?
O3A S1 C31A F3A -121(4) . . . . ?
O3A S1A O1A S1 40(2) . . . . ?
O3A S1A O1A O3 -6(3) . . . . ?
O3A S1A O2A F1 -159.0(17) . . . . ?
O3A S1A O2A C31 -113(3) . . . . ?
O3A S1A C31A S1 -42.9(13) . . . . ?
O3A S1A C31A F1 167.0(13) . . . . ?
O3A S1A C31A F3 87.6(13) . . . . ?
O3A S1A C31A O1 -58.1(14) . . . . ?
O3A S1A C31A C31 118.8(13) . . . . ?
O3A S1A C31A F1A 60.3(19) . . . . ?
O3A S1A C31A F2A -177.7(18) . . . . ?
O3A S1A C31A F3A -60.5(18) . . . . ?
C31A S1 O1 S1A 22.3(7) . . . . ?
C31A S1 O1 F3A -8(2) . . . . ?
C31A S1 O2 S1A -77.8(7) . . . . ?
C31A S1 O3 S1A 62.2(8) . . . . ?
C31A S1 O3 O1A 17.3(19) . . . . ?
C31A S1 C31 F1 -65.5(8) . . . . ?
C31A S1 C31 F3 54.4(7) . . . . ?
C31A S1 C31 F2 174.3(8) . . . . ?
C31A S1 C31 S1A -152.9(10) . . . . ?
C31A S1 C31 O2A 178(3) . . . . ?
C31A S1 S1A F1 -33.3(7) . . . . ?
C31A S1 S1A F3 38.7(6) . . . . ?
C31A S1 S1A O1 -18.2(6) . . . . ?
C31A S1 S1A O2 113.8(7) . . . . ?
C31A S1 S1A O3 -131.8(7) . . . . ?
C31A S1 S1A C31 22.1(9) . . . . ?
C31A S1 S1A F2 116.1(13) . . . . ?
C31A S1 S1A O1A -107.7(19) . . . . ?
C31A S1 S1A O2A 91(7) . . . . ?
C31A S1 S1A O3A 122.1(17) . . . . ?
C31A S1 O1A O3 -166.0(15) . . . . ?
C31A S1 O1A S1A 66.7(10) . . . . ?
C31A S1 O3A S1A -69(2) . . . . ?
C31A F1 C31 S1 55.9(8) . . . . ?
C31A F1 C31 F3 -66.1(8) . . . . ?
C31A F1 C31 F2 179.2(9) . . . . ?
C31A F1 C31 S1A 81.7(9) . . . . ?
C31A F1 C31 O2A 179(2) . . . . ?
C31A F1 S1A S1 36.8(8) . . . . ?
C31A F1 S1A F3 -57.9(7) . . . . ?
C31A F1 S1A O1 28.4(7) . . . . ?
C31A F1 S1A O2 -26.4(10) . . . . ?
C31A F1 S1A O3 106.3(8) . . . . ?
C31A F1 S1A C31 -78.8(9) . . . . ?
C31A F1 S1A F2 -130.9(8) . . . . ?
C31A F1 S1A O1A 108.6(13) . . . . ?
C31A F1 S1A O2A -126.2(19) . . . . ?
C31A F1 S1A O3A -41(6) . . . . ?
C31A F1 O2A C31 -0.8(19) . . . . ?
C31A F1 O2A S1A 43.0(14) . . . . ?
C31A F3 C31 S1 -50.3(7) . . . . ?
C31A F3 C31 F1 71.9(7) . . . . ?
C31A F3 C31 F2 -173.4(8) . . . . ?
C31A F3 C31 S1A -65.1(9) . . . . ?
C31A F3 C31 O2A -177(3) . . . . ?
C31A O1 F3A S1 -9(3) . . . . ?
C31A C31 S1A S1 -24.2(9) . . . . ?
C31A C31 S1A F1 77.4(7) . . . . ?
C31A C31 S1A F3 -59.4(8) . . . . ?
C31A C31 S1A O1 -2.1(7) . . . . ?
C31A C31 S1A O2 -79.3(7) . . . . ?
C31A C31 S1A O3 88.8(13) . . . . ?
C31A C31 S1A F2 -174.1(7) . . . . ?
C31A C31 S1A O1A 86.6(13) . . . . ?
C31A C31 S1A O2A -178(3) . . . . ?
C31A C31 S1A O3A -89(2) . . . . ?
C31A S1A O1A S1 -70.2(12) . . . . ?
C31A S1A O1A O3 -116.7(15) . . . . ?
C31A S1A O2A F1 -47.6(11) . . . . ?
C31A S1A O2A C31 -2(2) . . . . ?
C31A S1A O3A S1 56.7(12) . . . . ?
